data_1564340
loop_
_publ_author_name
'Smith, Jordan N.'
'Ennis, Courtney'
'Lucas, Nigel T.'

_publ_section_title
;
 Rigid, biconical hydrogen-bonded dimers that strongly encapsulate
 cationic guests in solution and the solid state
;
_journal_name_full 'Chemical Science'
_journal_paper_doi 10.1039/D1SC01802G
_journal_year 2021
_chemical_formula_moiety '2(C60 H48 O8), N1 C8 H20 +, 0.37(C1 H1 Cl3), 7.63(C1 H4 O1), C7 H8, Br1 -'
_chemical_formula_sum 'C143 H154.89 Br Cl1.11 N O23.63'
_chemical_formula_weight 2384.90
_chemical_name_systematic
1^4^,7^4^:1^6^,3^6^:3^4^,5^6^:5^4^,7^6^-Tetrakis(4,5-dihydroxy[1,2]benzeno)-2,4,6,8-tetraethyl-1,3,5,7(1,3)-tetrabenzenacyclooctaphane
_space_group_crystal_system triclinic
_space_group_IT_number 2
_space_group_name_Hall '-P 1'
_space_group_name_H-M_alt 'P -1'
_atom_sites_solution_hydrogens mixed
_audit_block_code 'jns2110 JNS_1524'
_audit_creation_method SHELXL-2014/7
_audit_update_record
;
2021-03-14 deposited with the CCDC.	2021-08-05 downloaded from the CCDC.
;
_cell_angle_alpha 82.9010(10)
_cell_angle_beta 71.9630(10)
_cell_angle_gamma 64.5340(10)
_cell_formula_units_Z 2
_cell_length_a 16.8535(2)
_cell_length_b 17.7481(2)
_cell_length_c 26.0471(4)
_cell_measurement_reflns_used 64383
_cell_measurement_temperature 100.0(1)
_cell_measurement_theta_max 28.4730
_cell_measurement_theta_min 3.6230
_cell_volume 6688.07(16)
_computing_cell_refinement 'CrysAlisPro 1.171.40.67a (Rigaku OD, 2019)'
_computing_data_collection 'CrysAlisPro 1.171.40.67a (Rigaku OD, 2019)'
_computing_data_reduction 'CrysAlisPro 1.171.40.67a (Rigaku OD, 2019)'
_computing_molecular_graphics 'Mercury CSD 4.0 (CCDC, 2018)'
_computing_publication_material 'enCIFer 1.7 (CCDC, 2018)'
_computing_structure_refinement 'SHELXL-2014/7 (Sheldrick, 2014)'
_computing_structure_solution 'SHELXT-2014/5 (Sheldrick, 2014)'
_diffrn_ambient_temperature 100.0(1)
_diffrn_crystal_treatment
; 
Crystal was attached with Paratone N oil to a 0.3 mm CryoLoop supported 
in a copper mounting pin, then quenched in a cold nitrogen gas stream
from an Oxford Cryosystems Cryostream.
;
_diffrn_detector_area_resol_mean 5.1725
_diffrn_measured_fraction_theta_full 0.997
_diffrn_measured_fraction_theta_max 0.878
_diffrn_measurement_device_type 'SuperNova, Dual, Cu at home/near, Atlas'
_diffrn_measurement_method '\w scans'
_diffrn_radiation_type MoK\a
_diffrn_radiation_wavelength 0.71073
_diffrn_reflns_av_R_equivalents 0.0392
_diffrn_reflns_av_unetI/netI 0.0628
_diffrn_reflns_Laue_measured_fraction_full 0.997
_diffrn_reflns_Laue_measured_fraction_max 0.878
_diffrn_reflns_limit_h_max 21
_diffrn_reflns_limit_h_min -21
_diffrn_reflns_limit_k_max 23
_diffrn_reflns_limit_k_min -23
_diffrn_reflns_limit_l_max 33
_diffrn_reflns_limit_l_min -35
_diffrn_reflns_number 128545
_diffrn_reflns_point_group_measured_fraction_full 0.997
_diffrn_reflns_point_group_measured_fraction_max 0.878
_diffrn_reflns_theta_full 25.000
_diffrn_reflns_theta_max 28.566
_diffrn_reflns_theta_min 3.290
_diffrn_source 'micro-focus sealed X-ray tube'
_exptl_absorpt_coefficient_mu 0.397
_exptl_absorpt_correction_T_max 1.000
_exptl_absorpt_correction_T_min 0.207
_exptl_absorpt_correction_type gaussian
_exptl_absorpt_process_details
;
CrysAlisPro 1.171.40.67a (Rigaku Oxford Diffraction, 2019)
Numerical absorption correction based on gaussian integration over a 
multifaceted crystal model. Empirical absorption correction using 
spherical harmonics, implemented in SCALE3 ABSPACK scaling algorithm.
;
_exptl_crystal_colour 'pale yellow'
_exptl_crystal_density_diffrn 1.184
_exptl_crystal_description block
_exptl_crystal_F_000 2526
_exptl_crystal_preparation
;
Crystals were grown by diffusion of toluene into a chloroform/methanol
solution at room temperature.
;
_exptl_crystal_recrystallization_method 'Re-crystallisation from solvent: chloroform, methanol, toluene'
_exptl_crystal_size_max 0.45
_exptl_crystal_size_mid 0.29
_exptl_crystal_size_min 0.21
_refine_diff_density_max 1.340
_refine_diff_density_min -1.429
_refine_diff_density_rms 0.074
_refine_ls_extinction_method none
_refine_ls_goodness_of_fit_ref 1.035
_refine_ls_hydrogen_treatment mixed
_refine_ls_matrix_type full
_refine_ls_number_parameters 1704
_refine_ls_number_reflns 29947
_refine_ls_number_restraints 166
_refine_ls_restrained_S_all 1.038
_refine_ls_R_factor_all 0.0824
_refine_ls_R_factor_gt 0.0616
_refine_ls_shift/su_max 0.013
_refine_ls_shift/su_mean 0.000
_refine_ls_structure_factor_coef Fsqd
_refine_ls_weighting_details 'w=1/[\s^2^(Fo^2^)+(0.0825P)^2^+6.8762P] where P=(Fo^2^+2Fc^2^)/3'
_refine_ls_weighting_scheme calc
_refine_ls_wR_factor_gt 0.1654
_refine_ls_wR_factor_ref 0.1815
_reflns_Friedel_coverage 0.000
_reflns_number_gt 22711
_reflns_number_total 29947
_reflns_threshold_expression 'I > 2\s(I)'
_cod_data_source_file d1sc01802g2.cif
_cod_data_source_block 2a2a-NEt4Br
_cod_database_code 1564340
_shelx_shelxl_version_number 2014/7
_shelx_space_group_comment
;
The symmetry employed for this shelxl refinement is uniquely defined
by the following loop, which should always be used as a source of
symmetry information in preference to the above space-group names.
They are only intended as comments.
;
_platon_squeeze_void_probe_radius 1.20

loop_
_space_group_symop_operation_xyz
'x, y, z'
'-x, -y, -z'

loop_
_atom_site_label
_atom_site_type_symbol
_atom_site_fract_x
_atom_site_fract_y
_atom_site_fract_z
_atom_site_U_iso_or_equiv
_atom_site_adp_type
_atom_site_occupancy
_atom_site_site_symmetry_order
_atom_site_calc_flag
_atom_site_refinement_flags_posn
_atom_site_refinement_flags_adp
_atom_site_refinement_flags_occupancy
_atom_site_disorder_assembly
_atom_site_disorder_group
Br1 Br 0.10849(2) 1.20713(2) 0.17414(2) 0.02941(9) Uani 1 1 d . . . . .
Cl1 Cl 0.5669(2) 1.3168(2) 0.36341(10) 0.0622(8) Uani 0.37 1 d D . P A 2
Cl2 Cl 0.41754(14) 1.30093(13) 0.34112(9) 0.0397(5) Uani 0.37 1 d D . P A 2
Cl3 Cl 0.5681(2) 1.15378(16) 0.36175(10) 0.0620(8) Uani 0.37 1 d D . P A 2
O1 O 0.70162(12) 0.32521(10) 0.24162(7) 0.0195(4) Uani 1 1 d D . . . .
O2 O 0.51962(12) 0.40124(11) 0.24864(8) 0.0222(4) Uani 1 1 d D . . . .
O3 O 0.15966(12) 0.85927(11) 0.24498(8) 0.0254(4) Uani 1 1 d D . . . .
O4 O 0.14813(13) 1.02011(11) 0.23291(8) 0.0279(4) Uani 1 1 d D . . . .
O5 O 0.53901(13) 1.16493(11) 0.23388(7) 0.0228(4) Uani 1 1 d D . . . .
O6 O 0.71479(13) 1.08947(11) 0.23101(7) 0.0218(4) Uani 1 1 d D . . . .
O7 O 1.07688(12) 0.63724(10) 0.22099(7) 0.0191(4) Uani 1 1 d D . . . .
O8 O 1.07438(13) 0.48295(11) 0.22578(7) 0.0211(4) Uani 1 1 d D . . . .
O101 O 0.21388(13) 0.68944(11) 0.27260(8) 0.0229(4) Uani 1 1 d D . . . .
O102 O 0.34108(12) 0.52768(11) 0.27361(7) 0.0214(4) Uani 1 1 d D . . . .
O103 O 0.86207(13) 0.31649(11) 0.25553(8) 0.0228(4) Uani 1 1 d D . . . .
O104 O 0.99434(12) 0.36757(11) 0.25683(8) 0.0237(4) Uani 1 1 d D . . . .
O105 O 0.99744(12) 0.80469(11) 0.24958(7) 0.0215(4) Uani 1 1 d D . . . .
O106 O 0.86600(12) 0.96465(11) 0.25265(7) 0.0204(4) Uani 1 1 d D . . . .
O107 O 0.36336(13) 1.17584(11) 0.26167(8) 0.0254(4) Uani 1 1 d D . . . .
O108 O 0.21978(13) 1.13816(13) 0.27277(8) 0.0298(4) Uani 1 1 d D . . . .
O241 O 0.17064(13) 1.53224(12) 0.28493(7) 0.0255(4) Uani 1 1 d D . . . .
H241 H 0.1810 1.4819 0.2826 0.031 Uiso 1 1 calc R U . . .
O242 O 0.02612(14) 0.95271(13) 0.19246(9) 0.0347(5) Uani 1 1 d D . . . .
H242 H 0.0120 1.0040 0.1875 0.042 Uiso 1 1 calc R U . . .
O243 O 0.1970(3) 1.37294(15) 0.29221(11) 0.0682(9) Uani 1 1 d D . . . .
H243 H 0.2055 1.3459 0.2653 0.082 Uiso 1 1 calc R U . . .
O244 O 0.0579(2) 1.1440(2) 0.32913(12) 0.0700(9) Uani 1 1 d D . . . .
H244 H 0.0147 1.1433 0.3199 0.084 Uiso 1 1 calc R U . . .
O245 O -0.02862(15) 1.11950(14) 0.18567(9) 0.0374(5) Uani 1 1 d D . . . .
H245 H 0.0054 1.1449 0.1795 0.045 Uiso 1 1 calc R U . . .
O246 O 0.24172(15) 1.27232(13) 0.20491(8) 0.0344(5) Uani 1 1 d D . . . .
H246 H 0.2066 1.2500 0.2052 0.041 Uiso 1 1 calc R U . . .
C247 C -0.1669(3) 1.1436(3) 0.31857(18) 0.0649(11) Uani 1 1 d D U . B 1
H24A H -0.1793 1.1280 0.3567 0.097 Uiso 1 1 calc R U . B 1
H24B H -0.1803 1.1096 0.2984 0.097 Uiso 1 1 calc R U . B 1
H24C H -0.2058 1.2027 0.3152 0.097 Uiso 1 1 calc R U . B 1
O251 O 0.6172(2) 1.23293(19) 0.30101(12) 0.0299(7) Uani 0.63 1 d D . P C 1
H251 H 0.6280 1.1935 0.2813 0.036 Uiso 0.63 1 calc R U P C 1
C1 C 0.77053(16) 0.54472(13) 0.05321(9) 0.0136(5) Uani 1 1 d . . . . .
C2 C 0.83032(16) 0.57993(14) 0.02385(9) 0.0143(5) Uani 1 1 d . . . . .
H10 H 0.8321 0.5943 -0.0127 0.017 Uiso 1 1 calc R U . . .
C3 C 0.88743(16) 0.59487(14) 0.04597(9) 0.0143(5) Uani 1 1 d . . . . .
C4 C 0.88770(16) 0.57035(14) 0.09955(9) 0.0141(5) Uani 1 1 d . . . . .
C5 C 0.83029(16) 0.53226(14) 0.12823(9) 0.0142(5) Uani 1 1 d . . . . .
H12 H 0.8328 0.5127 0.1636 0.017 Uiso 1 1 calc R U . . .
C6 C 0.76924(16) 0.52181(14) 0.10692(9) 0.0143(5) Uani 1 1 d . . . . .
C7 C 0.69961(16) 0.53904(14) 0.03121(9) 0.0153(5) Uani 1 1 d . . . . .
H13 H 0.6924 0.4867 0.0455 0.018 Uiso 1 1 calc R U . . .
C8 C 0.72325(17) 0.53564(15) -0.03036(10) 0.0184(5) Uani 1 1 d . . . . .
H8A H 0.6699 0.5388 -0.0404 0.022 Uiso 1 1 calc R U . . .
H8B H 0.7358 0.5846 -0.0458 0.022 Uiso 1 1 calc R U . . .
C9 C 0.80617(18) 0.45637(17) -0.05427(11) 0.0237(6) Uani 1 1 d . . . . .
H9A H 0.8597 0.4539 -0.0455 0.036 Uiso 1 1 calc R U . . .
H9B H 0.8183 0.4563 -0.0936 0.036 Uiso 1 1 calc R U . . .
H9C H 0.7940 0.4077 -0.0392 0.036 Uiso 1 1 calc R U . . .
C10 C 0.61164(16) 0.61207(14) 0.05847(9) 0.0145(5) Uani 1 1 d . . . . .
C11 C 0.57718(17) 0.68627(14) 0.03129(10) 0.0160(5) Uani 1 1 d . . . . .
H11 H 0.6063 0.6891 -0.0060 0.019 Uiso 1 1 calc R U . . .
C12 C 0.50182(16) 0.75615(14) 0.05689(9) 0.0152(5) Uani 1 1 d . . . . .
C13 C 0.45751(16) 0.75160(15) 0.11182(10) 0.0163(5) Uani 1 1 d . . . . .
C14 C 0.49046(16) 0.67663(14) 0.13879(10) 0.0156(5) Uani 1 1 d . . . . .
H14 H 0.4587 0.6726 0.1754 0.019 Uiso 1 1 calc R U . . .
C15 C 0.56893(16) 0.60716(14) 0.11345(10) 0.0149(5) Uani 1 1 d . . . . .
C16 C 0.47047(17) 0.83995(14) 0.02875(9) 0.0159(5) Uani 1 1 d . . . . .
H16 H 0.4019 0.8666 0.0410 0.019 Uiso 1 1 calc R U . . .
C17 C 0.50021(19) 0.83476(15) -0.03298(10) 0.0199(5) Uani 1 1 d . . . . .
H17A H 0.4851 0.8918 -0.0477 0.024 Uiso 1 1 calc R U . . .
H17B H 0.5676 0.8029 -0.0460 0.024 Uiso 1 1 calc R U . . .
C18 C 0.4542(2) 0.79321(18) -0.05402(11) 0.0285(6) Uani 1 1 d . . . . .
H18A H 0.4708 0.7360 -0.0406 0.043 Uiso 1 1 calc R U . . .
H18B H 0.4745 0.7921 -0.0936 0.043 Uiso 1 1 calc R U . . .
H18C H 0.3874 0.8247 -0.0414 0.043 Uiso 1 1 calc R U . . .
C19 C 0.50398(16) 0.89070(14) 0.05235(9) 0.0149(5) Uani 1 1 d . . . . .
C20 C 0.58342(16) 0.90207(14) 0.02496(9) 0.0148(5) Uani 1 1 d . . . . .
H20 H 0.6127 0.8846 -0.0117 0.018 Uiso 1 1 calc R U . . .
C21 C 0.62100(16) 0.93812(14) 0.04978(9) 0.0141(5) Uani 1 1 d . . . . .
C22 C 0.57704(16) 0.96567(14) 0.10386(9) 0.0148(5) Uani 1 1 d . . . . .
C23 C 0.49378(16) 0.96017(14) 0.12961(9) 0.0156(5) Uani 1 1 d . . . . .
H23 H 0.4604 0.9839 0.1647 0.019 Uiso 1 1 calc R U . . .
C24 C 0.45779(16) 0.92094(14) 0.10557(9) 0.0148(5) Uani 1 1 d . . . . .
C25 C 0.71174(16) 0.94361(14) 0.02169(9) 0.0147(5) Uani 1 1 d . . . . .
H25 H 0.7072 0.9971 0.0337 0.018 Uiso 1 1 calc R U . . .
C26 C 0.73733(17) 0.94446(15) -0.04003(9) 0.0167(5) Uani 1 1 d . . . . .
H26A H 0.7518 0.8889 -0.0535 0.020 Uiso 1 1 calc R U . . .
H26B H 0.6842 0.9859 -0.0516 0.020 Uiso 1 1 calc R U . . .
C27 C 0.81949(19) 0.96596(17) -0.06465(10) 0.0245(6) Uani 1 1 d . . . . .
H27A H 0.8043 1.0221 -0.0528 0.037 Uiso 1 1 calc R U . . .
H27B H 0.8351 0.9642 -0.1041 0.037 Uiso 1 1 calc R U . . .
H27C H 0.8719 0.9255 -0.0528 0.037 Uiso 1 1 calc R U . . .
C28 C 0.78000(16) 0.87270(14) 0.04590(9) 0.0137(5) Uani 1 1 d . . . . .
C29 C 0.83734(16) 0.79690(14) 0.01847(9) 0.0145(5) Uani 1 1 d . . . . .
H29 H 0.8385 0.7919 -0.0177 0.017 Uiso 1 1 calc R U . . .
C30 C 0.89286(16) 0.72841(14) 0.04239(9) 0.0138(5) Uani 1 1 d . . . . .
C31 C 0.89469(16) 0.73720(14) 0.09484(9) 0.0148(5) Uani 1 1 d . . . . .
C32 C 0.83955(16) 0.81412(14) 0.12153(9) 0.0148(5) Uani 1 1 d . . . . .
H32 H 0.8431 0.8210 0.1562 0.018 Uiso 1 1 calc R U . . .
C33 C 0.77915(16) 0.88141(14) 0.09888(9) 0.0144(5) Uani 1 1 d . . . . .
C34 C 0.94399(16) 0.64229(14) 0.01541(9) 0.0143(5) Uani 1 1 d . . . . .
H34 H 1.0046 0.6152 0.0233 0.017 Uiso 1 1 calc R U . . .
C35 C 0.96282(17) 0.64190(15) -0.04589(9) 0.0172(5) Uani 1 1 d . . . . .
H35A H 0.9870 0.5837 -0.0586 0.021 Uiso 1 1 calc R U . . .
H35B H 0.9043 0.6741 -0.0549 0.021 Uiso 1 1 calc R U . . .
C36 C 1.03062(19) 0.67864(17) -0.07568(11) 0.0245(6) Uani 1 1 d . . . . .
H36A H 1.0063 0.7369 -0.0642 0.037 Uiso 1 1 calc R U . . .
H36B H 1.0403 0.6763 -0.1146 0.037 Uiso 1 1 calc R U . . .
H36C H 1.0891 0.6465 -0.0674 0.037 Uiso 1 1 calc R U . . .
C37 C 0.70099(17) 0.49100(14) 0.14199(9) 0.0155(5) Uani 1 1 d . . . . .
C38 C 0.60696(17) 0.53165(14) 0.14537(9) 0.0152(5) Uani 1 1 d . . . . .
C39 C 0.54603(17) 0.50235(14) 0.18200(10) 0.0163(5) Uani 1 1 d . . . . .
H39 H 0.4824 0.5303 0.1850 0.020 Uiso 1 1 calc R U . . .
C40 C 0.57623(17) 0.43372(15) 0.21396(10) 0.0165(5) Uani 1 1 d . . . . .
C41 C 0.66914(17) 0.39379(14) 0.21057(10) 0.0166(5) Uani 1 1 d . . . . .
C42 C 0.72991(17) 0.42283(14) 0.17541(10) 0.0165(5) Uani 1 1 d . . . . .
H42 H 0.7930 0.3958 0.1739 0.020 Uiso 1 1 calc R U . . .
C43 C 0.37822(17) 0.82487(15) 0.14212(10) 0.0177(5) Uani 1 1 d . . . . .
C44 C 0.37668(16) 0.90563(14) 0.13785(9) 0.0151(5) Uani 1 1 d . . . . .
C45 C 0.29924(17) 0.97027(15) 0.16934(10) 0.0182(5) Uani 1 1 d . . . . .
H45 H 0.2973 1.0249 0.1667 0.022 Uiso 1 1 calc R U . . .
C46 C 0.22627(17) 0.95717(15) 0.20383(10) 0.0199(5) Uani 1 1 d . . . . .
C47 C 0.22983(17) 0.87631(16) 0.20947(10) 0.0200(5) Uani 1 1 d . . . . .
C48 C 0.30454(17) 0.81223(15) 0.17877(10) 0.0197(5) Uani 1 1 d . . . . .
H48 H 0.3062 0.7577 0.1825 0.024 Uiso 1 1 calc R U . . .
C49 C 0.61906(17) 0.99709(14) 0.13407(9) 0.0153(5) Uani 1 1 d . . . . .
C50 C 0.71282(16) 0.95764(14) 0.13216(9) 0.0151(5) Uani 1 1 d . . . . .
C51 C 0.74347(17) 0.98887(14) 0.16525(10) 0.0165(5) Uani 1 1 d . . . . .
H51 H 0.8063 0.9623 0.1643 0.020 Uiso 1 1 calc R U . . .
C52 C 0.68561(17) 1.05691(15) 0.19920(10) 0.0177(5) Uani 1 1 d . . . . .
C53 C 0.59324(17) 1.09609(15) 0.20079(10) 0.0182(5) Uani 1 1 d . . . . .
C54 C 0.56118(17) 1.06609(14) 0.16902(10) 0.0171(5) Uani 1 1 d . . . . .
H54 H 0.4980 1.0928 0.1708 0.021 Uiso 1 1 calc R U . . .
C55 C 0.94760(16) 0.66551(14) 0.12449(9) 0.0139(5) Uani 1 1 d . . . . .
C56 C 0.94414(16) 0.58736(14) 0.12650(9) 0.0145(5) Uani 1 1 d . . . . .
C57 C 0.98790(16) 0.52589(14) 0.16023(10) 0.0162(5) Uani 1 1 d . . . . .
H57 H 0.9873 0.4725 0.1611 0.019 Uiso 1 1 calc R U . . .
C58 C 1.03171(16) 0.54087(15) 0.19203(9) 0.0163(5) Uani 1 1 d . . . . .
C59 C 1.03485(16) 0.61881(15) 0.19017(9) 0.0156(5) Uani 1 1 d . . . . .
C60 C 0.99413(17) 0.67912(15) 0.15626(10) 0.0173(5) Uani 1 1 d . . . . .
H60 H 0.9977 0.7314 0.1544 0.021 Uiso 1 1 calc R U . . .
C101 C 0.33225(16) 0.76303(15) 0.45119(10) 0.0164(5) Uani 1 1 d . . . . .
C102 C 0.33533(16) 0.82540(14) 0.47679(10) 0.0157(5) Uani 1 1 d . . . . .
H15 H 0.3392 0.8171 0.5128 0.019 Uiso 1 1 calc R U . . .
C103 C 0.33300(16) 0.89981(15) 0.45133(10) 0.0168(5) Uani 1 1 d . . . . .
C104 C 0.32381(16) 0.91360(14) 0.39895(10) 0.0163(5) Uani 1 1 d . . . . .
C105 C 0.31562(17) 0.85298(15) 0.37447(10) 0.0183(5) Uani 1 1 d . . . . .
H17 H 0.3038 0.8643 0.3403 0.022 Uiso 1 1 calc R U . . .
C106 C 0.32428(16) 0.77608(15) 0.39844(10) 0.0165(5) Uani 1 1 d . . . . .
C107 C 0.34640(17) 0.67798(14) 0.47646(9) 0.0164(5) Uani 1 1 d . . . . .
H18 H 0.3069 0.6581 0.4653 0.020 Uiso 1 1 calc R U . . .
C108 C 0.31988(18) 0.67702(15) 0.53822(10) 0.0198(5) Uani 1 1 d . . . . .
H10A H 0.3408 0.6185 0.5506 0.024 Uiso 1 1 calc R U . . .
H10B H 0.3512 0.7040 0.5508 0.024 Uiso 1 1 calc R U . . .
C109 C 0.21662(19) 0.72245(17) 0.56294(11) 0.0284(6) Uani 1 1 d . . . . .
H10C H 0.1962 0.7812 0.5523 0.043 Uiso 1 1 calc R U . . .
H10D H 0.2019 0.7189 0.6024 0.043 Uiso 1 1 calc R U . . .
H10E H 0.1853 0.6965 0.5500 0.043 Uiso 1 1 calc R U . . .
C110 C 0.44559(16) 0.62173(14) 0.44838(9) 0.0146(5) Uani 1 1 d . . . . .
C111 C 0.51473(17) 0.59747(14) 0.47318(9) 0.0154(5) Uani 1 1 d . . . . .
H111 H 0.4987 0.6120 0.5101 0.018 Uiso 1 1 calc R U . . .
C112 C 0.60663(17) 0.55262(14) 0.44597(9) 0.0146(5) Uani 1 1 d . . . . .
C113 C 0.63007(17) 0.52870(14) 0.39185(9) 0.0149(5) Uani 1 1 d . . . . .
C114 C 0.56006(17) 0.54972(14) 0.36791(9) 0.0157(5) Uani 1 1 d . . . . .
H114 H 0.5753 0.5303 0.3323 0.019 Uiso 1 1 calc R U . . .
C115 C 0.46815(17) 0.59830(14) 0.39442(9) 0.0144(5) Uani 1 1 d . . . . .
C116 C 0.68244(17) 0.53513(15) 0.47151(10) 0.0168(5) Uani 1 1 d . . . . .
H116 H 0.7308 0.4780 0.4596 0.020 Uiso 1 1 calc R U . . .
C117 C 0.65311(19) 0.53703(16) 0.53333(10) 0.0206(5) Uani 1 1 d . . . . .
H11A H 0.6104 0.5947 0.5461 0.025 Uiso 1 1 calc R U . . .
H11B H 0.6198 0.5010 0.5469 0.025 Uiso 1 1 calc R U . . .
C118 C 0.7340(2) 0.5076(2) 0.55656(12) 0.0317(7) Uani 1 1 d . . . . .
H11C H 0.7743 0.4491 0.5462 0.047 Uiso 1 1 calc R U . . .
H11D H 0.7115 0.5128 0.5960 0.047 Uiso 1 1 calc R U . . .
H11E H 0.7684 0.5420 0.5424 0.047 Uiso 1 1 calc R U . . .
C119 C 0.72242(17) 0.59736(14) 0.44466(9) 0.0149(5) Uani 1 1 d . . . . .
C120 C 0.69892(17) 0.67171(15) 0.47014(10) 0.0164(5) Uani 1 1 d . . . . .
H120 H 0.6641 0.6802 0.5071 0.020 Uiso 1 1 calc R U . . .
C121 C 0.72474(17) 0.73379(14) 0.44328(9) 0.0154(5) Uani 1 1 d . . . . .
C122 C 0.77940(17) 0.72024(15) 0.38935(10) 0.0162(5) Uani 1 1 d . . . . .
C123 C 0.80791(17) 0.64317(15) 0.36517(10) 0.0166(5) Uani 1 1 d . . . . .
H123 H 0.8497 0.6314 0.3299 0.020 Uiso 1 1 calc R U . . .
C124 C 0.77712(16) 0.58311(14) 0.39106(9) 0.0153(5) Uani 1 1 d . . . . .
C125 C 0.68748(18) 0.81969(15) 0.46858(10) 0.0172(5) Uani 1 1 d . . . . .
H125 H 0.7372 0.8399 0.4555 0.021 Uiso 1 1 calc R U . . .
C126 C 0.65884(19) 0.82246(16) 0.53032(10) 0.0208(5) Uani 1 1 d . . . . .
H12A H 0.6252 0.8814 0.5427 0.025 Uiso 1 1 calc R U . . .
H12B H 0.6166 0.7947 0.5445 0.025 Uiso 1 1 calc R U . . .
C127 C 0.7403(2) 0.78008(19) 0.55314(11) 0.0320(7) Uani 1 1 d . . . . .
H12C H 0.7713 0.7207 0.5432 0.048 Uiso 1 1 calc R U . . .
H12D H 0.7188 0.7859 0.5926 0.048 Uiso 1 1 calc R U . . .
H12E H 0.7833 0.8062 0.5384 0.048 Uiso 1 1 calc R U . . .
C128 C 0.61194(17) 0.87429(14) 0.44330(9) 0.0155(5) Uani 1 1 d . . . . .
C129 C 0.51931(17) 0.89928(14) 0.47120(10) 0.0167(5) Uani 1 1 d . . . . .
H129 H 0.5029 0.8853 0.5082 0.020 Uiso 1 1 calc R U . . .
C130 C 0.45008(17) 0.94389(14) 0.44689(10) 0.0168(5) Uani 1 1 d . . . . .
C131 C 0.47386(17) 0.96664(14) 0.39221(10) 0.0162(5) Uani 1 1 d . . . . .
C132 C 0.56641(17) 0.94442(14) 0.36500(10) 0.0167(5) Uani 1 1 d . . . . .
H132 H 0.5825 0.9624 0.3289 0.020 Uiso 1 1 calc R U . . .
C133 C 0.63634(17) 0.89671(14) 0.38875(9) 0.0154(5) Uani 1 1 d . . . . .
C134 C 0.35042(17) 0.96261(15) 0.47589(10) 0.0181(5) Uani 1 1 d . . . . .
H134 H 0.3126 1.0193 0.4645 0.022 Uiso 1 1 calc R U . . .
C135 C 0.32430(18) 0.96332(16) 0.53733(10) 0.0226(6) Uani 1 1 d . . . . .
H13A H 0.3468 0.9992 0.5494 0.027 Uiso 1 1 calc R U . . .
H13B H 0.3544 0.9060 0.5501 0.027 Uiso 1 1 calc R U . . .
C136 C 0.2202(2) 0.9958(2) 0.56233(12) 0.0331(7) Uani 1 1 d . . . . .
H13C H 0.1905 1.0534 0.5510 0.050 Uiso 1 1 calc R U . . .
H13D H 0.2060 0.9941 0.6018 0.050 Uiso 1 1 calc R U . . .
H13E H 0.1977 0.9606 0.5502 0.050 Uiso 1 1 calc R U . . .
C137 C 0.40344(17) 1.01027(15) 0.36304(10) 0.0173(5) Uani 1 1 d . . . . .
C138 C 0.33082(17) 0.98768(15) 0.36742(10) 0.0183(5) Uani 1 1 d . . . . .
C139 C 0.26965(18) 1.03020(15) 0.33711(11) 0.0212(5) Uani 1 1 d . . . . .
H139 H 0.2206 1.0152 0.3404 0.025 Uiso 1 1 calc R U . . .
C140 C 0.27851(18) 1.09382(16) 0.30229(11) 0.0228(6) Uani 1 1 d . . . . .
C141 C 0.35213(18) 1.11394(15) 0.29653(10) 0.0205(5) Uani 1 1 d . . . . .
C142 C 0.41257(17) 1.07365(15) 0.32661(10) 0.0189(5) Uani 1 1 d . . . . .
H142 H 0.4616 1.0889 0.3227 0.023 Uiso 1 1 calc R U . . .
C143 C 0.32969(17) 0.70883(15) 0.36705(9) 0.0164(5) Uani 1 1 d . . . . .
C144 C 0.39682(16) 0.62595(15) 0.36515(9) 0.0155(5) Uani 1 1 d . . . . .
C145 C 0.39829(17) 0.56763(15) 0.33284(10) 0.0170(5) Uani 1 1 d . . . . .
H145 H 0.4430 0.5117 0.3313 0.020 Uiso 1 1 calc R U . . .
C146 C 0.33689(17) 0.58880(15) 0.30325(9) 0.0169(5) Uani 1 1 d . . . . .
C147 C 0.27250(17) 0.67146(15) 0.30347(10) 0.0186(5) Uani 1 1 d . . . . .
C148 C 0.26966(17) 0.72961(15) 0.33540(10) 0.0188(5) Uani 1 1 d . . . . .
H148 H 0.2255 0.7856 0.3359 0.023 Uiso 1 1 calc R U . . .
C149 C 0.72795(17) 0.48459(14) 0.35930(9) 0.0161(5) Uani 1 1 d . . . . .
C150 C 0.79683(17) 0.50905(14) 0.35948(9) 0.0160(5) Uani 1 1 d . . . . .
C151 C 0.88547(17) 0.46791(15) 0.32472(10) 0.0183(5) Uani 1 1 d . . . . .
H151 H 0.9323 0.4841 0.3248 0.022 Uiso 1 1 calc R U . . .
C152 C 0.90616(17) 0.40449(15) 0.29037(10) 0.0188(5) Uani 1 1 d . . . . .
C153 C 0.83832(18) 0.38008(15) 0.29016(10) 0.0188(5) Uani 1 1 d . . . . .
C154 C 0.75032(17) 0.42029(15) 0.32420(10) 0.0180(5) Uani 1 1 d . . . . .
H154 H 0.7040 0.4037 0.3236 0.022 Uiso 1 1 calc R U . . .
C155 C 0.80111(17) 0.78688(15) 0.35620(9) 0.0159(5) Uani 1 1 d . . . . .
C156 C 0.73376(17) 0.86914(14) 0.35586(9) 0.0150(5) Uani 1 1 d . . . . .
C157 C 0.75898(17) 0.92661(15) 0.32039(9) 0.0162(5) Uani 1 1 d . . . . .
H157 H 0.7145 0.9823 0.3202 0.019 Uiso 1 1 calc R U . . .
C158 C 0.84636(17) 0.90469(15) 0.28583(10) 0.0166(5) Uani 1 1 d . . . . .
C159 C 0.91225(17) 0.82289(15) 0.28499(10) 0.0180(5) Uani 1 1 d . . . . .
C160 C 0.88905(17) 0.76565(15) 0.32019(10) 0.0179(5) Uani 1 1 d . . . . .
H160 H 0.9342 0.7102 0.3199 0.021 Uiso 1 1 calc R U . . .
N1 N 0.6129(2) 0.7551(2) 0.25065(13) 0.0152(7) Uani 0.75 1 d D U P D 1
C201 C 0.5393(3) 0.8428(2) 0.25225(17) 0.0425(10) Uani 0.75 1 d D U P D 1
H20A H 0.5617 0.8753 0.2222 0.051 Uiso 0.75 1 calc R U P D 1
H20B H 0.5256 0.8705 0.2866 0.051 Uiso 0.75 1 calc R U P D 1
C202 C 0.4491(3) 0.8411(4) 0.2471(2) 0.0575(13) Uani 0.75 1 d D U P D 1
H20C H 0.4323 0.8020 0.2733 0.086 Uiso 0.75 1 calc R U P D 1
H20D H 0.4598 0.8233 0.2105 0.086 Uiso 0.75 1 calc R U P D 1
H20E H 0.3991 0.8971 0.2543 0.086 Uiso 0.75 1 calc R U P D 1
C203 C 0.6984(3) 0.7659(3) 0.24841(16) 0.0397(9) Uani 0.75 1 d D U P D 1
H20F H 0.7088 0.8040 0.2185 0.048 Uiso 0.75 1 calc R U P D 1
H20G H 0.6882 0.7926 0.2825 0.048 Uiso 0.75 1 calc R U P D 1
C204 C 0.7821(3) 0.6864(4) 0.24037(18) 0.0571(13) Uani 0.75 1 d D U P D 1
H20H H 0.8023 0.6671 0.2029 0.086 Uiso 0.75 1 calc R U P D 1
H20I H 0.7682 0.6442 0.2648 0.086 Uiso 0.75 1 calc R U P D 1
H20J H 0.8308 0.6952 0.2481 0.086 Uiso 0.75 1 calc R U P D 1
C205 C 0.6274(3) 0.7075(2) 0.20208(13) 0.0238(7) Uani 0.75 1 d D U P D 1
H20K H 0.5696 0.7028 0.2052 0.029 Uiso 0.75 1 calc R U P D 1
H20L H 0.6748 0.6502 0.2031 0.029 Uiso 0.75 1 calc R U P D 1
C206 C 0.6562(7) 0.7443(6) 0.1475(2) 0.0155(15) Uani 0.75 1 d D U P D 1
H20M H 0.7163 0.7443 0.1422 0.023 Uiso 0.75 1 calc R U P D 1
H20N H 0.6109 0.8017 0.1461 0.023 Uiso 0.75 1 calc R U P D 1
H20O H 0.6598 0.7107 0.1190 0.023 Uiso 0.75 1 calc R U P D 1
C207 C 0.5859(3) 0.7083(2) 0.30066(13) 0.0221(7) Uani 0.75 1 d D U P D 1
H20P H 0.5293 0.7038 0.3008 0.026 Uiso 0.75 1 calc R U P D 1
H20Q H 0.6348 0.6509 0.2977 0.026 Uiso 0.75 1 calc R U P D 1
C208 C 0.5694(8) 0.7445(7) 0.35444(17) 0.0193(12) Uani 0.75 1 d D U P D 1
H20R H 0.5186 0.8001 0.3593 0.029 Uiso 0.75 1 calc R U P D 1
H20S H 0.6250 0.7487 0.3554 0.029 Uiso 0.75 1 calc R U P D 1
H20T H 0.5539 0.7081 0.3835 0.029 Uiso 0.75 1 calc R U P D 1
N2 N 0.6107(7) 0.7448(7) 0.2462(4) 0.032(3) Uani 0.25 1 d D U P E 2
C211 C 0.5101(8) 0.7788(9) 0.2483(6) 0.064(3) Uani 0.25 1 d D U P E 2
H21A H 0.4772 0.7550 0.2794 0.076 Uiso 0.25 1 calc R U P E 2
H21B H 0.5042 0.7636 0.2148 0.076 Uiso 0.25 1 calc R U P E 2
C212 C 0.4675(11) 0.8779(8) 0.2546(6) 0.0575(13) Uani 0.25 1 d D U P E 2
H21C H 0.5172 0.8963 0.2466 0.086 Uiso 0.25 1 calc R U P E 2
H21D H 0.4286 0.8943 0.2917 0.086 Uiso 0.25 1 calc R U P E 2
H21E H 0.4306 0.9040 0.2294 0.086 Uiso 0.25 1 calc R U P E 2
C213 C 0.6421(10) 0.6511(6) 0.2461(6) 0.063(4) Uani 0.25 1 d D U P E 2
H21F H 0.5981 0.6362 0.2757 0.075 Uiso 0.25 1 calc R U P E 2
H21G H 0.6411 0.6339 0.2116 0.075 Uiso 0.25 1 calc R U P E 2
C214 C 0.7356(11) 0.6035(11) 0.2525(7) 0.084(5) Uani 0.25 1 d D U P E 2
H21H H 0.7309 0.5853 0.2900 0.126 Uiso 0.25 1 calc R U P E 2
H21I H 0.7689 0.6393 0.2434 0.126 Uiso 0.25 1 calc R U P E 2
H21J H 0.7687 0.5546 0.2284 0.126 Uiso 0.25 1 calc R U P E 2
C215 C 0.6623(9) 0.7739(8) 0.1960(4) 0.042(3) Uani 0.25 1 d D U P E 2
H21K H 0.7271 0.7519 0.1959 0.051 Uiso 0.25 1 calc R U P E 2
H21L H 0.6372 0.8356 0.1976 0.051 Uiso 0.25 1 calc R U P E 2
C216 C 0.660(3) 0.749(2) 0.1429(5) 0.033(8) Uani 0.25 1 d D U P E 2
H21M H 0.5961 0.7708 0.1420 0.050 Uiso 0.25 1 calc R U P E 2
H21N H 0.6877 0.6879 0.1396 0.050 Uiso 0.25 1 calc R U P E 2
H21O H 0.6942 0.7720 0.1128 0.050 Uiso 0.25 1 calc R U P E 2
C217 C 0.6179(10) 0.7757(8) 0.2950(4) 0.042(3) Uani 0.25 1 d D U P E 2
H21P H 0.5956 0.8371 0.2928 0.051 Uiso 0.25 1 calc R U P E 2
H21Q H 0.6836 0.7527 0.2933 0.051 Uiso 0.25 1 calc R U P E 2
C218 C 0.567(3) 0.755(3) 0.3496(5) 0.0193(12) Uani 0.25 1 d D U P E 2
H21R H 0.5019 0.7741 0.3515 0.029 Uiso 0.25 1 calc R U P E 2
H21S H 0.5717 0.7825 0.3781 0.029 Uiso 0.25 1 calc R U P E 2
H21T H 0.5933 0.6942 0.3547 0.029 Uiso 0.25 1 calc R U P E 2
C221 C 0.3531(3) 0.5892(3) 0.09708(16) 0.0566(11) Uani 1 1 d D . . . .
C222 C 0.4407(3) 0.5368(3) 0.06811(15) 0.0598(12) Uani 1 1 d D . . . .
H222 H 0.4731 0.5576 0.0374 0.072 Uiso 1 1 calc R U . . .
C223 C 0.4817(3) 0.4551(3) 0.08298(16) 0.0645(13) Uani 1 1 d D . . . .
H223 H 0.5421 0.4204 0.0627 0.077 Uiso 1 1 calc R U . . .
C224 C 0.4354(3) 0.4228(3) 0.12746(17) 0.0646(12) Uani 1 1 d D . . . .
H224 H 0.4631 0.3662 0.1375 0.078 Uiso 1 1 calc R U . . .
C225 C 0.3483(3) 0.4749(3) 0.15668(16) 0.0635(12) Uani 1 1 d D . . . .
H225 H 0.3157 0.4541 0.1872 0.076 Uiso 1 1 calc R U . . .
C226 C 0.3081(3) 0.5572(3) 0.14197(15) 0.0593(12) Uani 1 1 d D . . . .
H226 H 0.2486 0.5924 0.1630 0.071 Uiso 1 1 calc R U . . .
C227 C 0.3086(4) 0.6773(4) 0.0782(2) 0.0834(16) Uani 1 1 d . . . . .
H22A H 0.2460 0.7048 0.1019 0.125 Uiso 1 1 calc R U . . .
H22B H 0.3068 0.6760 0.0411 0.125 Uiso 1 1 calc R U . . .
H22C H 0.3442 0.7082 0.0795 0.125 Uiso 1 1 calc R U . . .
C241 C 0.1170(2) 1.56261(19) 0.33896(11) 0.0325(7) Uani 1 1 d D . . . .
H27 H 0.1510 1.5301 0.3645 0.049 Uiso 1 1 calc R U . . .
H28 H 0.0589 1.5570 0.3477 0.049 Uiso 1 1 calc R U . . .
H30 H 0.1044 1.6215 0.3416 0.049 Uiso 1 1 calc R U . . .
C242 C 0.0566(3) 0.9124(3) 0.14258(14) 0.0549(10) Uani 1 1 d D . . . .
H24D H 0.0516 0.8588 0.1483 0.082 Uiso 1 1 calc R U . . .
H24E H 0.1208 0.9028 0.1252 0.082 Uiso 1 1 calc R U . . .
H24F H 0.0188 0.9474 0.1194 0.082 Uiso 1 1 calc R U . . .
C243 C 0.1589(5) 1.3398(3) 0.33839(18) 0.095(2) Uani 1 1 d D . . . .
H19 H 0.1565 1.3665 0.3699 0.143 Uiso 1 1 calc R U . . .
H21 H 0.1962 1.2796 0.3389 0.143 Uiso 1 1 calc R U . . .
H22 H 0.0966 1.3496 0.3393 0.143 Uiso 1 1 calc R U . . .
C244 C 0.0221(3) 1.2011(4) 0.3717(2) 0.0891(17) Uani 1 1 d D . . . .
H24 H 0.0717 1.1967 0.3856 0.134 Uiso 1 1 calc R U . . .
H26 H -0.0239 1.1888 0.4006 0.134 Uiso 1 1 calc R U . . .
H9 H -0.0065 1.2578 0.3586 0.134 Uiso 1 1 calc R U . . .
C245 C -0.0933(2) 1.1563(2) 0.15536(14) 0.0375(7) Uani 1 1 d D . . . .
H24G H -0.1378 1.1314 0.1659 0.056 Uiso 1 1 calc R U . . .
H24H H -0.0611 1.1462 0.1168 0.056 Uiso 1 1 calc R U . . .
H24I H -0.1254 1.2165 0.1626 0.056 Uiso 1 1 calc R U . . .
C246 C 0.2694(3) 1.3029(3) 0.15220(14) 0.0530(10) Uani 1 1 d D . . . .
H24J H 0.2357 1.2967 0.1296 0.079 Uiso 1 1 calc R U . . .
H24K H 0.3354 1.2709 0.1362 0.079 Uiso 1 1 calc R U . . .
H24L H 0.2562 1.3619 0.1546 0.079 Uiso 1 1 calc R U . . .
C252 C 0.5379(7) 1.2535(6) 0.3319(6) 0.0591(13) Uani 0.37 1 d D . P A 2
H252 H 0.5711 1.2479 0.2925 0.071 Uiso 0.37 1 calc R U P A 2
C251 C 0.5278(5) 1.2577(6) 0.3375(4) 0.0591(13) Uani 0.63 1 d D . P C 1
H25A H 0.5177 1.2994 0.3630 0.089 Uiso 0.63 1 calc R U P C 1
H25B H 0.5216 1.2090 0.3575 0.089 Uiso 0.63 1 calc R U P C 1
H25C H 0.4822 1.2818 0.3174 0.089 Uiso 0.63 1 calc R U P C 1
O247 O -0.0741(3) 1.1298(4) 0.29758(16) 0.1200(17) Uani 1 1 d D U . B 1
H008 H 1.060(5) 0.442(3) 0.231(3) 0.144 Uiso 1 1 d D U . . .
H006 H 0.7685(19) 1.057(3) 0.232(3) 0.144 Uiso 1 1 d D U . . .
H102 H 0.289(2) 0.539(4) 0.270(3) 0.144 Uiso 1 1 d D U . . .
H007 H 1.110(4) 0.594(3) 0.234(3) 0.144 Uiso 1 1 d D U . . .
H002 H 0.4653(17) 0.433(4) 0.250(3) 0.144 Uiso 1 1 d D U . . .
H106 H 0.9201(18) 0.953(4) 0.234(2) 0.144 Uiso 1 1 d D U . . .
H105 H 1.021(4) 0.7528(9) 0.245(3) 0.144 Uiso 1 1 d D U . . .
H101 H 0.186(4) 0.7406(11) 0.268(3) 0.144 Uiso 1 1 d D U . . .
H104 H 1.004(5) 0.323(2) 0.243(2) 0.144 Uiso 1 1 d D U . . .
H103 H 0.816(3) 0.310(4) 0.254(3) 0.144 Uiso 1 1 d D U . . .
H001 H 0.661(3) 0.308(4) 0.254(3) 0.144 Uiso 1 1 d D U . . .
H005 H 0.4830(14) 1.178(4) 0.238(3) 0.144 Uiso 1 1 d D U . . .
H107 H 0.319(3) 1.200(4) 0.249(3) 0.144 Uiso 1 1 d D U . . .
H004 H 0.146(5) 1.066(2) 0.220(3) 0.144 Uiso 1 1 d D U . . .
H108 H 0.1665(19) 1.142(4) 0.288(3) 0.144 Uiso 1 1 d D U . . .
H003 H 0.107(2) 0.882(4) 0.240(3) 0.144 Uiso 1 1 d D U . . .
H247 H -0.053(5) 1.129(5) 0.2612(5) 0.144 Uiso 1 1 d D U . . .

loop_
_atom_site_aniso_label
_atom_site_aniso_U_11
_atom_site_aniso_U_22
_atom_site_aniso_U_33
_atom_site_aniso_U_23
_atom_site_aniso_U_13
_atom_site_aniso_U_12
Br1 0.03072(17) 0.02557(15) 0.03366(16) -0.00220(11) -0.01127(12) -0.01118(12)
Cl1 0.0636(17) 0.115(2) 0.0340(12) 0.0208(13) -0.0210(11) -0.0616(17)
Cl2 0.0343(11) 0.0366(11) 0.0456(12) 0.0042(9) -0.0089(9) -0.0151(9)
Cl3 0.0671(17) 0.0539(15) 0.0330(12) -0.0072(10) -0.0224(11) 0.0115(13)
O1 0.0208(9) 0.0143(8) 0.0240(9) 0.0064(7) -0.0089(7) -0.0078(7)
O2 0.0209(10) 0.0198(9) 0.0280(10) 0.0077(7) -0.0073(8) -0.0121(8)
O3 0.0140(9) 0.0230(9) 0.0329(10) 0.0010(8) 0.0018(8) -0.0079(8)
O4 0.0178(10) 0.0188(9) 0.0357(11) -0.0063(8) 0.0053(8) -0.0043(8)
O5 0.0215(10) 0.0175(9) 0.0264(10) -0.0090(7) -0.0020(8) -0.0063(8)
O6 0.0245(10) 0.0193(9) 0.0246(9) -0.0051(7) -0.0085(8) -0.0095(8)
O7 0.0207(9) 0.0176(9) 0.0232(9) 0.0005(7) -0.0116(7) -0.0082(7)
O8 0.0232(10) 0.0171(9) 0.0268(10) 0.0061(7) -0.0157(8) -0.0074(8)
O101 0.0254(10) 0.0208(9) 0.0288(10) 0.0019(8) -0.0166(8) -0.0098(8)
O102 0.0199(9) 0.0201(9) 0.0277(10) -0.0062(7) -0.0097(8) -0.0079(8)
O103 0.0216(10) 0.0163(9) 0.0290(10) -0.0073(7) -0.0071(8) -0.0047(8)
O104 0.0152(9) 0.0202(9) 0.0322(10) -0.0076(8) -0.0005(8) -0.0064(8)
O105 0.0167(9) 0.0179(9) 0.0274(10) -0.0003(7) 0.0001(7) -0.0093(7)
O106 0.0201(9) 0.0177(9) 0.0244(9) 0.0051(7) -0.0038(7) -0.0117(8)
O107 0.0218(10) 0.0195(9) 0.0314(10) 0.0089(8) -0.0068(8) -0.0083(8)
O108 0.0237(10) 0.0303(10) 0.0390(12) 0.0153(9) -0.0166(9) -0.0131(9)
O241 0.0293(11) 0.0232(10) 0.0278(10) -0.0004(8) -0.0119(8) -0.0117(9)
O242 0.0276(11) 0.0278(11) 0.0459(13) 0.0101(9) -0.0051(9) -0.0152(9)
O243 0.135(3) 0.0322(13) 0.0502(16) 0.0095(12) -0.0525(18) -0.0307(16)
O244 0.0446(16) 0.106(3) 0.0541(17) -0.0103(17) -0.0036(14) -0.0309(17)
O245 0.0333(12) 0.0366(12) 0.0501(13) 0.0090(10) -0.0158(10) -0.0213(10)
O246 0.0371(13) 0.0319(11) 0.0420(12) 0.0082(9) -0.0160(10) -0.0202(10)
C247 0.064(2) 0.070(3) 0.064(3) -0.013(2) 0.0029(18) -0.042(2)
O251 0.0395(19) 0.0220(16) 0.0283(17) -0.0028(12) -0.0007(14) -0.0182(14)
C1 0.0118(11) 0.0084(10) 0.0172(11) -0.0030(8) -0.0042(9) -0.0003(9)
C2 0.0138(12) 0.0108(11) 0.0139(11) -0.0024(8) -0.0036(9) -0.0008(9)
C3 0.0126(12) 0.0090(10) 0.0154(11) -0.0020(9) -0.0020(9) 0.0003(9)
C4 0.0124(11) 0.0096(10) 0.0169(11) -0.0022(9) -0.0040(9) -0.0011(9)
C5 0.0145(12) 0.0127(11) 0.0131(11) 0.0006(9) -0.0044(9) -0.0034(9)
C6 0.0124(11) 0.0103(10) 0.0177(12) -0.0006(9) -0.0051(9) -0.0017(9)
C7 0.0158(12) 0.0118(11) 0.0165(11) 0.0013(9) -0.0054(9) -0.0038(9)
C8 0.0171(13) 0.0195(12) 0.0188(12) -0.0026(10) -0.0067(10) -0.0060(10)
C9 0.0193(13) 0.0255(14) 0.0237(13) -0.0080(11) -0.0047(10) -0.0056(11)
C10 0.0133(12) 0.0157(11) 0.0173(12) -0.0009(9) -0.0076(9) -0.0062(9)
C11 0.0171(12) 0.0163(11) 0.0161(11) 0.0002(9) -0.0066(9) -0.0071(10)
C12 0.0156(12) 0.0131(11) 0.0186(12) 0.0016(9) -0.0085(9) -0.0053(9)
C13 0.0129(12) 0.0154(11) 0.0216(12) -0.0003(9) -0.0060(9) -0.0059(10)
C14 0.0150(12) 0.0154(11) 0.0159(11) -0.0010(9) -0.0033(9) -0.0063(10)
C15 0.0126(12) 0.0131(11) 0.0196(12) 0.0019(9) -0.0073(9) -0.0044(9)
C16 0.0153(12) 0.0131(11) 0.0176(12) 0.0024(9) -0.0068(9) -0.0035(9)
C17 0.0275(14) 0.0144(11) 0.0182(12) 0.0026(9) -0.0118(10) -0.0061(10)
C18 0.0388(17) 0.0257(14) 0.0264(14) 0.0019(11) -0.0193(12) -0.0119(13)
C19 0.0142(12) 0.0094(10) 0.0181(12) 0.0028(9) -0.0069(9) -0.0011(9)
C20 0.0147(12) 0.0107(11) 0.0146(11) 0.0008(9) -0.0052(9) -0.0007(9)
C21 0.0144(12) 0.0090(10) 0.0161(11) 0.0023(9) -0.0053(9) -0.0022(9)
C22 0.0142(12) 0.0101(10) 0.0173(11) 0.0018(9) -0.0064(9) -0.0016(9)
C23 0.0157(12) 0.0142(11) 0.0137(11) 0.0004(9) -0.0040(9) -0.0035(9)
C24 0.0127(12) 0.0112(11) 0.0175(11) 0.0025(9) -0.0063(9) -0.0015(9)
C25 0.0131(12) 0.0110(11) 0.0161(11) -0.0007(9) -0.0026(9) -0.0021(9)
C26 0.0154(12) 0.0139(11) 0.0155(11) 0.0034(9) -0.0031(9) -0.0029(9)
C27 0.0246(14) 0.0272(14) 0.0191(13) 0.0042(10) -0.0028(11) -0.0118(12)
C28 0.0118(11) 0.0131(11) 0.0162(11) 0.0033(9) -0.0033(9) -0.0065(9)
C29 0.0135(12) 0.0167(11) 0.0131(11) 0.0004(9) -0.0019(9) -0.0075(9)
C30 0.0105(11) 0.0121(11) 0.0177(11) 0.0000(9) -0.0020(9) -0.0050(9)
C31 0.0146(12) 0.0128(11) 0.0175(12) 0.0014(9) -0.0050(9) -0.0062(9)
C32 0.0143(12) 0.0156(11) 0.0158(11) 0.0010(9) -0.0046(9) -0.0074(10)
C33 0.0132(12) 0.0132(11) 0.0171(11) 0.0021(9) -0.0046(9) -0.0061(9)
C34 0.0118(11) 0.0127(11) 0.0157(11) 0.0003(9) -0.0033(9) -0.0030(9)
C35 0.0172(12) 0.0137(11) 0.0151(11) -0.0020(9) -0.0013(9) -0.0030(10)
C36 0.0219(14) 0.0222(13) 0.0210(13) 0.0023(10) -0.0008(10) -0.0057(11)
C37 0.0158(12) 0.0134(11) 0.0178(12) -0.0019(9) -0.0059(9) -0.0053(10)
C38 0.0166(12) 0.0110(11) 0.0166(11) -0.0012(9) -0.0053(9) -0.0037(9)
C39 0.0140(12) 0.0129(11) 0.0209(12) -0.0003(9) -0.0048(9) -0.0046(9)
C40 0.0164(12) 0.0177(12) 0.0178(12) 0.0003(9) -0.0040(9) -0.0100(10)
C41 0.0193(13) 0.0116(11) 0.0180(12) 0.0023(9) -0.0070(10) -0.0051(10)
C42 0.0139(12) 0.0149(11) 0.0203(12) -0.0007(9) -0.0073(9) -0.0037(9)
C43 0.0163(12) 0.0163(12) 0.0180(12) 0.0012(9) -0.0055(9) -0.0044(10)
C44 0.0157(12) 0.0158(11) 0.0141(11) 0.0013(9) -0.0063(9) -0.0057(10)
C45 0.0175(13) 0.0155(12) 0.0211(12) -0.0011(9) -0.0067(10) -0.0052(10)
C46 0.0139(12) 0.0185(12) 0.0227(13) -0.0034(10) -0.0046(10) -0.0021(10)
C47 0.0126(12) 0.0219(13) 0.0236(13) 0.0021(10) -0.0046(10) -0.0064(10)
C48 0.0183(13) 0.0140(11) 0.0247(13) 0.0018(10) -0.0063(10) -0.0053(10)
C49 0.0174(12) 0.0126(11) 0.0143(11) 0.0012(9) -0.0026(9) -0.0063(10)
C50 0.0159(12) 0.0117(11) 0.0161(11) 0.0013(9) -0.0026(9) -0.0060(9)
C51 0.0150(12) 0.0143(11) 0.0193(12) 0.0024(9) -0.0046(9) -0.0060(10)
C52 0.0215(13) 0.0163(12) 0.0182(12) 0.0020(9) -0.0062(10) -0.0107(10)
C53 0.0193(13) 0.0132(11) 0.0184(12) -0.0014(9) -0.0010(10) -0.0057(10)
C54 0.0145(12) 0.0139(11) 0.0196(12) 0.0004(9) -0.0027(9) -0.0044(10)
C55 0.0102(11) 0.0138(11) 0.0161(11) -0.0002(9) -0.0040(9) -0.0036(9)
C56 0.0129(11) 0.0141(11) 0.0137(11) -0.0012(9) -0.0030(9) -0.0032(9)
C57 0.0159(12) 0.0127(11) 0.0198(12) 0.0009(9) -0.0055(9) -0.0057(10)
C58 0.0148(12) 0.0152(11) 0.0165(12) 0.0038(9) -0.0055(9) -0.0043(10)
C59 0.0131(12) 0.0170(11) 0.0179(12) -0.0006(9) -0.0066(9) -0.0056(10)
C60 0.0157(12) 0.0142(11) 0.0219(12) -0.0002(9) -0.0051(10) -0.0063(10)
C101 0.0127(12) 0.0161(11) 0.0179(12) -0.0004(9) -0.0006(9) -0.0063(10)
C102 0.0148(12) 0.0157(11) 0.0158(11) -0.0019(9) -0.0021(9) -0.0066(10)
C103 0.0110(12) 0.0164(12) 0.0203(12) -0.0059(9) 0.0010(9) -0.0052(10)
C104 0.0110(11) 0.0147(11) 0.0202(12) -0.0002(9) -0.0018(9) -0.0043(9)
C105 0.0171(12) 0.0177(12) 0.0205(12) -0.0003(10) -0.0055(10) -0.0073(10)
C106 0.0139(12) 0.0156(11) 0.0202(12) -0.0019(9) -0.0033(9) -0.0068(10)
C107 0.0184(12) 0.0153(11) 0.0172(12) -0.0018(9) -0.0027(9) -0.0096(10)
C108 0.0223(13) 0.0177(12) 0.0178(12) 0.0004(9) -0.0007(10) -0.0102(10)
C109 0.0277(15) 0.0255(14) 0.0224(14) 0.0009(11) 0.0037(11) -0.0100(12)
C110 0.0168(12) 0.0118(11) 0.0165(11) 0.0020(9) -0.0022(9) -0.0091(9)
C111 0.0235(13) 0.0144(11) 0.0120(11) 0.0010(9) -0.0032(9) -0.0128(10)
C112 0.0200(12) 0.0124(11) 0.0166(11) 0.0034(9) -0.0075(9) -0.0109(10)
C113 0.0171(12) 0.0118(11) 0.0168(11) 0.0010(9) -0.0039(9) -0.0079(9)
C114 0.0195(12) 0.0144(11) 0.0155(11) -0.0003(9) -0.0041(9) -0.0095(10)
C115 0.0190(12) 0.0118(11) 0.0164(11) 0.0019(9) -0.0050(9) -0.0104(10)
C116 0.0202(13) 0.0141(11) 0.0190(12) 0.0017(9) -0.0069(10) -0.0093(10)
C117 0.0274(14) 0.0229(13) 0.0181(12) 0.0064(10) -0.0083(10) -0.0167(11)
C118 0.0363(17) 0.0474(18) 0.0248(14) 0.0138(13) -0.0157(12) -0.0284(15)
C119 0.0166(12) 0.0162(11) 0.0161(11) 0.0032(9) -0.0078(9) -0.0092(10)
C120 0.0184(12) 0.0168(12) 0.0158(11) 0.0019(9) -0.0063(9) -0.0085(10)
C121 0.0181(12) 0.0133(11) 0.0170(12) 0.0019(9) -0.0085(9) -0.0065(10)
C122 0.0164(12) 0.0150(11) 0.0190(12) 0.0009(9) -0.0053(9) -0.0083(10)
C123 0.0157(12) 0.0161(12) 0.0170(12) 0.0001(9) -0.0035(9) -0.0066(10)
C124 0.0156(12) 0.0129(11) 0.0180(12) 0.0007(9) -0.0072(9) -0.0050(9)
C125 0.0218(13) 0.0165(12) 0.0173(12) 0.0000(9) -0.0066(10) -0.0107(10)
C126 0.0284(14) 0.0180(12) 0.0183(12) -0.0014(10) -0.0080(10) -0.0103(11)
C127 0.0396(18) 0.0309(15) 0.0224(14) -0.0035(12) -0.0140(12) -0.0073(13)
C128 0.0204(13) 0.0114(11) 0.0164(11) -0.0021(9) -0.0038(9) -0.0085(10)
C129 0.0225(13) 0.0119(11) 0.0161(11) -0.0025(9) -0.0019(10) -0.0094(10)
C130 0.0181(12) 0.0118(11) 0.0214(12) -0.0037(9) -0.0014(10) -0.0089(10)
C131 0.0178(12) 0.0114(11) 0.0189(12) -0.0012(9) -0.0025(9) -0.0072(10)
C132 0.0207(13) 0.0132(11) 0.0172(12) -0.0004(9) -0.0032(10) -0.0093(10)
C133 0.0182(12) 0.0110(11) 0.0178(12) -0.0025(9) -0.0034(9) -0.0072(9)
C134 0.0164(12) 0.0145(11) 0.0223(13) -0.0036(9) -0.0014(10) -0.0073(10)
C135 0.0263(14) 0.0217(13) 0.0209(13) -0.0077(10) 0.0014(10) -0.0144(11)
C136 0.0291(16) 0.0409(17) 0.0277(15) -0.0150(13) 0.0086(12) -0.0205(14)
C137 0.0172(12) 0.0134(11) 0.0169(12) -0.0017(9) -0.0010(9) -0.0046(10)
C138 0.0171(12) 0.0145(11) 0.0200(12) -0.0013(9) -0.0022(10) -0.0053(10)
C139 0.0166(13) 0.0179(12) 0.0280(14) 0.0005(10) -0.0059(10) -0.0066(10)
C140 0.0188(13) 0.0201(13) 0.0280(14) 0.0019(10) -0.0081(11) -0.0062(11)
C141 0.0184(13) 0.0126(11) 0.0233(13) 0.0007(10) -0.0008(10) -0.0036(10)
C142 0.0156(12) 0.0149(11) 0.0242(13) 0.0002(10) -0.0021(10) -0.0070(10)
C143 0.0179(12) 0.0171(12) 0.0167(12) 0.0009(9) -0.0033(9) -0.0108(10)
C144 0.0159(12) 0.0167(11) 0.0146(11) 0.0010(9) -0.0026(9) -0.0088(10)
C145 0.0146(12) 0.0168(12) 0.0186(12) -0.0010(9) -0.0024(9) -0.0068(10)
C146 0.0181(12) 0.0204(12) 0.0156(11) -0.0019(9) -0.0026(9) -0.0121(10)
C147 0.0170(12) 0.0203(12) 0.0209(12) 0.0023(10) -0.0069(10) -0.0095(10)
C148 0.0189(13) 0.0147(11) 0.0221(13) 0.0020(9) -0.0054(10) -0.0072(10)
C149 0.0179(12) 0.0135(11) 0.0161(11) 0.0006(9) -0.0051(9) -0.0059(10)
C150 0.0194(13) 0.0137(11) 0.0163(11) 0.0025(9) -0.0070(9) -0.0073(10)
C151 0.0172(13) 0.0154(11) 0.0239(13) 0.0009(10) -0.0066(10) -0.0081(10)
C152 0.0147(12) 0.0176(12) 0.0222(13) -0.0005(10) -0.0043(10) -0.0056(10)
C153 0.0213(13) 0.0140(11) 0.0205(12) -0.0022(9) -0.0069(10) -0.0055(10)
C154 0.0184(13) 0.0186(12) 0.0219(12) 0.0007(10) -0.0085(10) -0.0103(10)
C155 0.0185(12) 0.0163(11) 0.0150(11) -0.0009(9) -0.0048(9) -0.0089(10)
C156 0.0166(12) 0.0154(11) 0.0159(11) -0.0004(9) -0.0058(9) -0.0085(10)
C157 0.0175(12) 0.0133(11) 0.0187(12) -0.0009(9) -0.0055(9) -0.0066(10)
C158 0.0213(13) 0.0148(11) 0.0180(12) 0.0028(9) -0.0061(10) -0.0117(10)
C159 0.0157(12) 0.0209(12) 0.0193(12) -0.0010(10) -0.0026(9) -0.0107(10)
C160 0.0180(13) 0.0127(11) 0.0224(13) 0.0000(9) -0.0060(10) -0.0058(10)
N1 0.0150(13) 0.0160(13) 0.0149(12) 0.0001(9) -0.0029(9) -0.0075(10)
C201 0.048(2) 0.0257(16) 0.025(2) -0.0006(14) -0.0102(15) 0.0110(14)
C202 0.043(2) 0.078(4) 0.024(2) 0.004(2) -0.0076(16) -0.0028(19)
C203 0.0350(16) 0.082(3) 0.0197(18) 0.0057(17) -0.0062(13) -0.0429(17)
C204 0.040(2) 0.103(3) 0.023(2) 0.003(2) -0.0105(17) -0.025(2)
C205 0.035(2) 0.0246(16) 0.0168(13) -0.0026(11) -0.0042(12) -0.0179(15)
C206 0.012(3) 0.012(3) 0.0176(16) -0.0029(15) -0.0022(15) -0.002(3)
C207 0.0297(19) 0.0237(15) 0.0172(12) 0.0028(10) -0.0042(11) -0.0176(15)
C208 0.0257(15) 0.015(4) 0.0179(12) 0.0035(14) -0.0081(14) -0.008(2)
N2 0.034(4) 0.027(4) 0.025(3) 0.006(3) -0.010(3) -0.005(3)
C211 0.037(4) 0.081(4) 0.056(8) 0.001(3) -0.018(4) -0.006(2)
C212 0.043(2) 0.078(4) 0.024(2) 0.004(2) -0.0076(16) -0.0028(19)
C213 0.094(8) 0.029(4) 0.039(7) 0.005(3) -0.004(6) -0.013(3)
C214 0.095(8) 0.076(10) 0.035(8) -0.007(8) -0.004(6) 0.000(5)
C215 0.061(7) 0.055(7) 0.022(3) 0.006(4) -0.013(4) -0.035(6)
C216 0.044(18) 0.046(16) 0.018(4) 0.007(5) -0.007(6) -0.031(14)
C217 0.059(6) 0.056(7) 0.022(2) 0.009(2) -0.007(2) -0.037(6)
C218 0.0257(15) 0.015(4) 0.0179(12) 0.0035(14) -0.0081(14) -0.008(2)
C221 0.055(2) 0.083(3) 0.054(2) -0.021(2) -0.0161(19) -0.043(2)
C222 0.052(2) 0.117(4) 0.036(2) -0.017(2) -0.0047(17) -0.060(3)
C223 0.043(2) 0.107(4) 0.051(2) -0.036(3) -0.0082(19) -0.032(3)
C224 0.069(3) 0.084(3) 0.058(3) -0.023(2) -0.020(2) -0.039(3)
C225 0.070(3) 0.100(4) 0.043(2) -0.020(2) -0.007(2) -0.056(3)
C226 0.042(2) 0.103(4) 0.045(2) -0.034(2) 0.0006(17) -0.040(2)
C227 0.092(4) 0.105(4) 0.089(4) -0.018(3) -0.040(3) -0.059(3)
C241 0.0312(16) 0.0372(16) 0.0282(15) -0.0006(12) -0.0073(12) -0.0141(14)
C242 0.076(3) 0.063(2) 0.0371(19) 0.0091(17) -0.0061(18) -0.048(2)
C243 0.165(6) 0.040(2) 0.052(3) 0.008(2) -0.020(3) -0.026(3)
C244 0.052(3) 0.098(4) 0.088(4) -0.029(3) 0.007(3) -0.015(3)
C245 0.0321(17) 0.0355(17) 0.0471(19) 0.0074(14) -0.0131(14) -0.0166(14)
C246 0.062(3) 0.066(2) 0.0372(19) 0.0052(17) -0.0040(17) -0.040(2)
C252 0.059(3) 0.073(3) 0.038(3) -0.003(2) -0.001(2) -0.028(2)
C251 0.059(3) 0.073(3) 0.038(3) -0.003(2) -0.001(2) -0.028(2)
O247 0.068(2) 0.224(5) 0.075(2) -0.018(3) 0.0023(18) -0.078(3)

loop_
_atom_type_symbol
_atom_type_description
_atom_type_scat_dispersion_real
_atom_type_scat_dispersion_imag
_atom_type_scat_source
C C 0.0033 0.0016 'International Tables Vol C Tables 4.2.6.8 and 6.1.1.4'
H H 0.0000 0.0000 'International Tables Vol C Tables 4.2.6.8 and 6.1.1.4'
N N 0.0061 0.0033 'International Tables Vol C Tables 4.2.6.8 and 6.1.1.4'
O O 0.0106 0.0060 'International Tables Vol C Tables 4.2.6.8 and 6.1.1.4'
Br Br -0.2901 2.4595 'International Tables Vol C Tables 4.2.6.8 and 6.1.1.4'
Cl Cl 0.1484 0.1585 'International Tables Vol C Tables 4.2.6.8 and 6.1.1.4'

loop_
_geom_angle_atom_site_label_1
_geom_angle_atom_site_label_2
_geom_angle_atom_site_label_3
_geom_angle
_geom_angle_site_symmetry_1
_geom_angle_site_symmetry_3
_geom_angle_publ_flag
C41 O1 H001 108(5) . . ?
C40 O2 H002 108(5) . . ?
C47 O3 H003 119(5) . . ?
C46 O4 H004 110(5) . . ?
C53 O5 H005 111(5) . . ?
C52 O6 H006 110(5) . . ?
C59 O7 H007 112(5) . . ?
C58 O8 H008 112(5) . . ?
C147 O101 H101 114(5) . . ?
C146 O102 H102 110(5) . . ?
C153 O103 H103 112(5) . . ?
C152 O104 H104 112(5) . . ?
C159 O105 H105 105(5) . . ?
C158 O106 H106 119(5) . . ?
C141 O107 H107 111(5) . . ?
C140 O108 H108 113(5) . . ?
C241 O241 H241 109.5 . . ?
C242 O242 H242 109.5 . . ?
C243 O243 H243 109.5 . . ?
C244 O244 H244 109.5 . . ?
C245 O245 H245 109.5 . . ?
C246 O246 H246 109.5 . . ?
O247 C247 H24A 109.5 . . ?
O247 C247 H24B 109.5 . . ?
H24A C247 H24B 109.5 . . ?
O247 C247 H24C 109.5 . . ?
H24A C247 H24C 109.5 . . ?
H24B C247 H24C 109.5 . . ?
C251 O251 H251 109.5 . . ?
C2 C1 C6 118.8(2) . . ?
C2 C1 C7 122.1(2) . . ?
C6 C1 C7 118.8(2) . . ?
C3 C2 C1 122.5(2) . . ?
C3 C2 H10 118.7 . . ?
C1 C2 H10 118.7 . . ?
C2 C3 C4 118.8(2) . . ?
C2 C3 C34 121.6(2) . . ?
C4 C3 C34 119.4(2) . . ?
C5 C4 C3 118.5(2) . . ?
C5 C4 C56 119.7(2) . . ?
C3 C4 C56 121.8(2) . . ?
C4 C5 C6 122.4(2) . . ?
C4 C5 H12 118.8 . . ?
C6 C5 H12 118.8 . . ?
C5 C6 C1 118.8(2) . . ?
C5 C6 C37 119.8(2) . . ?
C1 C6 C37 121.3(2) . . ?
C10 C7 C1 103.33(18) . . ?
C10 C7 C8 115.1(2) . . ?
C1 C7 C8 115.7(2) . . ?
C10 C7 H13 107.4 . . ?
C1 C7 H13 107.4 . . ?
C8 C7 H13 107.4 . . ?
C9 C8 C7 112.1(2) . . ?
C9 C8 H8A 109.2 . . ?
C7 C8 H8A 109.2 . . ?
C9 C8 H8B 109.2 . . ?
C7 C8 H8B 109.2 . . ?
H8A C8 H8B 107.9 . . ?
C8 C9 H9A 109.5 . . ?
C8 C9 H9B 109.5 . . ?
H9A C9 H9B 109.5 . . ?
C8 C9 H9C 109.5 . . ?
H9A C9 H9C 109.5 . . ?
H9B C9 H9C 109.5 . . ?
C11 C10 C15 119.3(2) . . ?
C11 C10 C7 121.4(2) . . ?
C15 C10 C7 119.0(2) . . ?
C12 C11 C10 122.2(2) . . ?
C12 C11 H11 118.9 . . ?
C10 C11 H11 118.9 . . ?
C11 C12 C13 119.0(2) . . ?
C11 C12 C16 122.1(2) . . ?
C13 C12 C16 118.7(2) . . ?
C14 C13 C12 118.9(2) . . ?
C14 C13 C43 119.3(2) . . ?
C12 C13 C43 121.8(2) . . ?
C13 C14 C15 122.0(2) . . ?
C13 C14 H14 119.0 . . ?
C15 C14 H14 119.0 . . ?
C10 C15 C14 118.5(2) . . ?
C10 C15 C38 121.5(2) . . ?
C14 C15 C38 120.0(2) . . ?
C19 C16 C12 103.77(19) . . ?
C19 C16 C17 115.2(2) . . ?
C12 C16 C17 114.84(19) . . ?
C19 C16 H16 107.5 . . ?
C12 C16 H16 107.5 . . ?
C17 C16 H16 107.5 . . ?
C18 C17 C16 112.4(2) . . ?
C18 C17 H17A 109.1 . . ?
C16 C17 H17A 109.1 . . ?
C18 C17 H17B 109.1 . . ?
C16 C17 H17B 109.1 . . ?
H17A C17 H17B 107.9 . . ?
C17 C18 H18A 109.5 . . ?
C17 C18 H18B 109.5 . . ?
H18A C18 H18B 109.5 . . ?
C17 C18 H18C 109.5 . . ?
H18A C18 H18C 109.5 . . ?
H18B C18 H18C 109.5 . . ?
C20 C19 C24 118.9(2) . . ?
C20 C19 C16 122.4(2) . . ?
C24 C19 C16 118.4(2) . . ?
C21 C20 C19 122.0(2) . . ?
C21 C20 H20 119.0 . . ?
C19 C20 H20 119.0 . . ?
C20 C21 C22 119.4(2) . . ?
C20 C21 C25 122.0(2) . . ?
C22 C21 C25 118.4(2) . . ?
C23 C22 C21 118.2(2) . . ?
C23 C22 C49 120.1(2) . . ?
C21 C22 C49 121.6(2) . . ?
C22 C23 C24 122.3(2) . . ?
C22 C23 H23 118.9 . . ?
C24 C23 H23 118.9 . . ?
C23 C24 C19 118.9(2) . . ?
C23 C24 C44 119.7(2) . . ?
C19 C24 C44 121.2(2) . . ?
C21 C25 C28 103.94(18) . . ?
C21 C25 C26 115.1(2) . . ?
C28 C25 C26 115.44(19) . . ?
C21 C25 H25 107.3 . . ?
C28 C25 H25 107.3 . . ?
C26 C25 H25 107.3 . . ?
C27 C26 C25 111.7(2) . . ?
C27 C26 H26A 109.3 . . ?
C25 C26 H26A 109.3 . . ?
C27 C26 H26B 109.3 . . ?
C25 C26 H26B 109.3 . . ?
H26A C26 H26B 107.9 . . ?
C26 C27 H27A 109.5 . . ?
C26 C27 H27B 109.5 . . ?
H27A C27 H27B 109.5 . . ?
C26 C27 H27C 109.5 . . ?
H27A C27 H27C 109.5 . . ?
H27B C27 H27C 109.5 . . ?
C29 C28 C33 119.5(2) . . ?
C29 C28 C25 121.4(2) . . ?
C33 C28 C25 118.9(2) . . ?
C30 C29 C28 122.1(2) . . ?
C30 C29 H29 119.0 . . ?
C28 C29 H29 119.0 . . ?
C29 C30 C31 118.9(2) . . ?
C29 C30 C34 121.5(2) . . ?
C31 C30 C34 119.3(2) . . ?
C32 C31 C30 118.8(2) . . ?
C32 C31 C55 118.9(2) . . ?
C30 C31 C55 122.1(2) . . ?
C31 C32 C33 122.3(2) . . ?
C31 C32 H32 118.9 . . ?
C33 C32 H32 118.9 . . ?
C32 C33 C28 118.2(2) . . ?
C32 C33 C50 119.8(2) . . ?
C28 C33 C50 121.9(2) . . ?
C3 C34 C30 104.05(18) . . ?
C3 C34 C35 114.6(2) . . ?
C30 C34 C35 115.43(19) . . ?
C3 C34 H34 107.5 . . ?
C30 C34 H34 107.5 . . ?
C35 C34 H34 107.5 . . ?
C36 C35 C34 113.2(2) . . ?
C36 C35 H35A 108.9 . . ?
C34 C35 H35A 108.9 . . ?
C36 C35 H35B 108.9 . . ?
C34 C35 H35B 108.9 . . ?
H35A C35 H35B 107.8 . . ?
C35 C36 H36A 109.5 . . ?
C35 C36 H36B 109.5 . . ?
H36A C36 H36B 109.5 . . ?
C35 C36 H36C 109.5 . . ?
H36A C36 H36C 109.5 . . ?
H36B C36 H36C 109.5 . . ?
C42 C37 C38 118.6(2) . . ?
C42 C37 C6 119.1(2) . . ?
C38 C37 C6 122.2(2) . . ?
C39 C38 C37 118.9(2) . . ?
C39 C38 C15 118.5(2) . . ?
C37 C38 C15 122.6(2) . . ?
C40 C39 C38 121.6(2) . . ?
C40 C39 H39 119.2 . . ?
C38 C39 H39 119.2 . . ?
O2 C40 C39 123.5(2) . . ?
O2 C40 C41 117.2(2) . . ?
C39 C40 C41 119.3(2) . . ?
O1 C41 C42 119.3(2) . . ?
O1 C41 C40 120.8(2) . . ?
C42 C41 C40 119.8(2) . . ?
C41 C42 C37 121.7(2) . . ?
C41 C42 H42 119.1 . . ?
C37 C42 H42 119.1 . . ?
C48 C43 C44 118.7(2) . . ?
C48 C43 C13 118.4(2) . . ?
C44 C43 C13 122.7(2) . . ?
C45 C44 C43 118.2(2) . . ?
C45 C44 C24 120.1(2) . . ?
C43 C44 C24 121.4(2) . . ?
C46 C45 C44 122.2(2) . . ?
C46 C45 H45 118.9 . . ?
C44 C45 H45 118.9 . . ?
O4 C46 C45 123.1(2) . . ?
O4 C46 C47 117.5(2) . . ?
C45 C46 C47 119.3(2) . . ?
C48 C47 O3 118.9(2) . . ?
C48 C47 C46 119.5(2) . . ?
O3 C47 C46 121.6(2) . . ?
C47 C48 C43 122.0(2) . . ?
C47 C48 H48 119.0 . . ?
C43 C48 H48 119.0 . . ?
C54 C49 C50 118.4(2) . . ?
C54 C49 C22 118.2(2) . . ?
C50 C49 C22 123.3(2) . . ?
C51 C50 C49 118.5(2) . . ?
C51 C50 C33 118.6(2) . . ?
C49 C50 C33 122.9(2) . . ?
C52 C51 C50 122.3(2) . . ?
C52 C51 H51 118.8 . . ?
C50 C51 H51 118.8 . . ?
O6 C52 C51 123.2(2) . . ?
O6 C52 C53 117.7(2) . . ?
C51 C52 C53 119.1(2) . . ?
O5 C53 C54 123.3(2) . . ?
O5 C53 C52 117.0(2) . . ?
C54 C53 C52 119.7(2) . . ?
C53 C54 C49 122.0(2) . . ?
C53 C54 H54 119.0 . . ?
C49 C54 H54 119.0 . . ?
C60 C55 C56 118.9(2) . . ?
C60 C55 C31 118.7(2) . . ?
C56 C55 C31 122.1(2) . . ?
C57 C56 C55 118.4(2) . . ?
C57 C56 C4 118.5(2) . . ?
C55 C56 C4 122.7(2) . . ?
C58 C57 C56 122.0(2) . . ?
C58 C57 H57 119.0 . . ?
C56 C57 H57 119.0 . . ?
O8 C58 C57 123.8(2) . . ?
O8 C58 C59 116.7(2) . . ?
C57 C58 C59 119.6(2) . . ?
O7 C59 C60 118.8(2) . . ?
O7 C59 C58 122.1(2) . . ?
C60 C59 C58 119.1(2) . . ?
C59 C60 C55 122.0(2) . . ?
C59 C60 H60 119.0 . . ?
C55 C60 H60 119.0 . . ?
C102 C101 C106 119.0(2) . . ?
C102 C101 C107 121.9(2) . . ?
C106 C101 C107 118.8(2) . . ?
C101 C102 C103 122.1(2) . . ?
C101 C102 H15 118.9 . . ?
C103 C102 H15 118.9 . . ?
C102 C103 C104 119.1(2) . . ?
C102 C103 C134 122.2(2) . . ?
C104 C103 C134 118.4(2) . . ?
C105 C104 C103 118.7(2) . . ?
C105 C104 C138 119.5(2) . . ?
C103 C104 C138 121.5(2) . . ?
C104 C105 C106 122.1(2) . . ?
C104 C105 H17 118.9 . . ?
C106 C105 H17 118.9 . . ?
C105 C106 C101 118.6(2) . . ?
C105 C106 C143 119.8(2) . . ?
C101 C106 C143 121.5(2) . . ?
C101 C107 C110 104.49(18) . . ?
C101 C107 C108 115.3(2) . . ?
C110 C107 C108 115.2(2) . . ?
C101 C107 H18 107.1 . . ?
C110 C107 H18 107.1 . . ?
C108 C107 H18 107.1 . . ?
C109 C108 C107 111.7(2) . . ?
C109 C108 H10A 109.3 . . ?
C107 C108 H10A 109.3 . . ?
C109 C108 H10B 109.3 . . ?
C107 C108 H10B 109.3 . . ?
H10A C108 H10B 107.9 . . ?
C108 C109 H10C 109.5 . . ?
C108 C109 H10D 109.5 . . ?
H10C C109 H10D 109.5 . . ?
C108 C109 H10E 109.5 . . ?
H10C C109 H10E 109.5 . . ?
H10D C109 H10E 109.5 . . ?
C111 C110 C115 119.3(2) . . ?
C111 C110 C107 122.2(2) . . ?
C115 C110 C107 118.4(2) . . ?
C110 C111 C112 122.3(2) . . ?
C110 C111 H111 118.8 . . ?
C112 C111 H111 118.8 . . ?
C111 C112 C113 118.8(2) . . ?
C111 C112 C116 121.7(2) . . ?
C113 C112 C116 119.2(2) . . ?
C114 C113 C112 118.6(2) . . ?
C114 C113 C149 119.8(2) . . ?
C112 C113 C149 121.5(2) . . ?
C113 C114 C115 122.5(2) . . ?
C113 C114 H114 118.8 . . ?
C115 C114 H114 118.8 . . ?
C114 C115 C110 118.3(2) . . ?
C114 C115 C144 120.3(2) . . ?
C110 C115 C144 121.4(2) . . ?
C112 C116 C119 103.74(19) . . ?
C112 C116 C117 115.2(2) . . ?
C119 C116 C117 115.0(2) . . ?
C112 C116 H116 107.5 . . ?
C119 C116 H116 107.5 . . ?
C117 C116 H116 107.5 . . ?
C118 C117 C116 112.7(2) . . ?
C118 C117 H11A 109.1 . . ?
C116 C117 H11A 109.1 . . ?
C118 C117 H11B 109.1 . . ?
C116 C117 H11B 109.1 . . ?
H11A C117 H11B 107.8 . . ?
C117 C118 H11C 109.5 . . ?
C117 C118 H11D 109.5 . . ?
H11C C118 H11D 109.5 . . ?
C117 C118 H11E 109.5 . . ?
H11C C118 H11E 109.5 . . ?
H11D C118 H11E 109.5 . . ?
C120 C119 C124 119.1(2) . . ?
C120 C119 C116 121.9(2) . . ?
C124 C119 C116 118.7(2) . . ?
C121 C120 C119 122.1(2) . . ?
C121 C120 H120 119.0 . . ?
C119 C120 H120 119.0 . . ?
C120 C121 C122 119.2(2) . . ?
C120 C121 C125 121.8(2) . . ?
C122 C121 C125 118.6(2) . . ?
C123 C122 C121 118.3(2) . . ?
C123 C122 C155 119.2(2) . . ?
C121 C122 C155 122.2(2) . . ?
C124 C123 C122 122.2(2) . . ?
C124 C123 H123 118.9 . . ?
C122 C123 H123 118.9 . . ?
C123 C124 C119 118.8(2) . . ?
C123 C124 C150 119.2(2) . . ?
C119 C124 C150 121.9(2) . . ?
C128 C125 C121 104.29(19) . . ?
C128 C125 C126 114.8(2) . . ?
C121 C125 C126 115.5(2) . . ?
C128 C125 H125 107.3 . . ?
C121 C125 H125 107.3 . . ?
C126 C125 H125 107.3 . . ?
C127 C126 C125 112.5(2) . . ?
C127 C126 H12A 109.1 . . ?
C125 C126 H12A 109.1 . . ?
C127 C126 H12B 109.1 . . ?
C125 C126 H12B 109.1 . . ?
H12A C126 H12B 107.8 . . ?
C126 C127 H12C 109.5 . . ?
C126 C127 H12D 109.5 . . ?
H12C C127 H12D 109.5 . . ?
C126 C127 H12E 109.5 . . ?
H12C C127 H12E 109.5 . . ?
H12D C127 H12E 109.5 . . ?
C129 C128 C133 118.9(2) . . ?
C129 C128 C125 122.3(2) . . ?
C133 C128 C125 118.7(2) . . ?
C130 C129 C128 122.4(2) . . ?
C130 C129 H129 118.8 . . ?
C128 C129 H129 118.8 . . ?
C129 C130 C131 119.1(2) . . ?
C129 C130 C134 121.8(2) . . ?
C131 C130 C134 118.9(2) . . ?
C132 C131 C130 118.4(2) . . ?
C132 C131 C137 119.9(2) . . ?
C130 C131 C137 121.7(2) . . ?
C131 C132 C133 122.6(2) . . ?
C131 C132 H132 118.7 . . ?
C133 C132 H132 118.7 . . ?
C132 C133 C128 118.5(2) . . ?
C132 C133 C156 119.6(2) . . ?
C128 C133 C156 121.8(2) . . ?
C130 C134 C103 103.46(18) . . ?
C130 C134 C135 116.0(2) . . ?
C103 C134 C135 115.0(2) . . ?
C130 C134 H134 107.3 . . ?
C103 C134 H134 107.3 . . ?
C135 C134 H134 107.3 . . ?
C134 C135 C136 111.6(2) . . ?
C134 C135 H13A 109.3 . . ?
C136 C135 H13A 109.3 . . ?
C134 C135 H13B 109.3 . . ?
C136 C135 H13B 109.3 . . ?
H13A C135 H13B 108.0 . . ?
C135 C136 H13C 109.5 . . ?
C135 C136 H13D 109.5 . . ?
H13C C136 H13D 109.5 . . ?
C135 C136 H13E 109.5 . . ?
H13C C136 H13E 109.5 . . ?
H13D C136 H13E 109.5 . . ?
C142 C137 C138 118.1(2) . . ?
C142 C137 C131 118.6(2) . . ?
C138 C137 C131 123.1(2) . . ?
C139 C138 C137 119.2(2) . . ?
C139 C138 C104 118.8(2) . . ?
C137 C138 C104 121.6(2) . . ?
C140 C139 C138 121.8(2) . . ?
C140 C139 H139 119.1 . . ?
C138 C139 H139 119.1 . . ?
O108 C140 C139 124.1(2) . . ?
O108 C140 C141 117.1(2) . . ?
C139 C140 C141 118.8(2) . . ?
C142 C141 O107 119.6(2) . . ?
C142 C141 C140 120.3(2) . . ?
O107 C141 C140 120.1(2) . . ?
C141 C142 C137 121.6(2) . . ?
C141 C142 H142 119.2 . . ?
C137 C142 H142 119.2 . . ?
C148 C143 C144 118.8(2) . . ?
C148 C143 C106 118.5(2) . . ?
C144 C143 C106 122.6(2) . . ?
C145 C144 C143 118.3(2) . . ?
C145 C144 C115 118.5(2) . . ?
C143 C144 C115 123.2(2) . . ?
C146 C145 C144 122.0(2) . . ?
C146 C145 H145 119.0 . . ?
C144 C145 H145 119.0 . . ?
O102 C146 C145 118.7(2) . . ?
O102 C146 C147 121.5(2) . . ?
C145 C146 C147 119.9(2) . . ?
O101 C147 C148 123.7(2) . . ?
O101 C147 C146 117.5(2) . . ?
C148 C147 C146 118.8(2) . . ?
C147 C148 C143 122.2(2) . . ?
C147 C148 H148 118.9 . . ?
C143 C148 H148 118.9 . . ?
C154 C149 C150 118.6(2) . . ?
C154 C149 C113 118.4(2) . . ?
C150 C149 C113 122.8(2) . . ?
C151 C150 C149 119.0(2) . . ?
C151 C150 C124 118.4(2) . . ?
C149 C150 C124 122.3(2) . . ?
C152 C151 C150 121.6(2) . . ?
C152 C151 H151 119.2 . . ?
C150 C151 H151 119.2 . . ?
O104 C152 C151 118.5(2) . . ?
O104 C152 C153 121.9(2) . . ?
C151 C152 C153 119.6(2) . . ?
O103 C153 C152 117.6(2) . . ?
O103 C153 C154 122.9(2) . . ?
C152 C153 C154 119.5(2) . . ?
C153 C154 C149 121.8(2) . . ?
C153 C154 H154 119.1 . . ?
C149 C154 H154 119.1 . . ?
C160 C155 C156 118.7(2) . . ?
C160 C155 C122 118.8(2) . . ?
C156 C155 C122 122.2(2) . . ?
C157 C156 C155 118.3(2) . . ?
C157 C156 C133 118.2(2) . . ?
C155 C156 C133 123.4(2) . . ?
C158 C157 C156 122.0(2) . . ?
C158 C157 H157 119.0 . . ?
C156 C157 H157 119.0 . . ?
O106 C158 C157 118.6(2) . . ?
O106 C158 C159 121.6(2) . . ?
C157 C158 C159 119.8(2) . . ?
O105 C159 C160 123.8(2) . . ?
O105 C159 C158 117.2(2) . . ?
C160 C159 C158 119.0(2) . . ?
C159 C160 C155 122.1(2) . . ?
C159 C160 H160 118.9 . . ?
C155 C160 H160 118.9 . . ?
C205 N1 C207 108.1(3) . . ?
C205 N1 C201 111.0(3) . . ?
C207 N1 C201 110.4(3) . . ?
C205 N1 C203 111.4(3) . . ?
C207 N1 C203 110.9(3) . . ?
C201 N1 C203 105.1(4) . . ?
N1 C201 C202 110.5(4) . . ?
N1 C201 H20A 109.5 . . ?
C202 C201 H20A 109.5 . . ?
N1 C201 H20B 109.5 . . ?
C202 C201 H20B 109.5 . . ?
H20A C201 H20B 108.1 . . ?
C201 C202 H20C 109.5 . . ?
C201 C202 H20D 109.5 . . ?
H20C C202 H20D 109.5 . . ?
C201 C202 H20E 109.5 . . ?
H20C C202 H20E 109.5 . . ?
H20D C202 H20E 109.5 . . ?
C204 C203 N1 113.5(4) . . ?
C204 C203 H20F 108.9 . . ?
N1 C203 H20F 108.9 . . ?
C204 C203 H20G 108.9 . . ?
N1 C203 H20G 108.9 . . ?
H20F C203 H20G 107.7 . . ?
C203 C204 H20H 109.5 . . ?
C203 C204 H20I 109.5 . . ?
H20H C204 H20I 109.5 . . ?
C203 C204 H20J 109.5 . . ?
H20H C204 H20J 109.5 . . ?
H20I C204 H20J 109.5 . . ?
N1 C205 C206 116.1(4) . . ?
N1 C205 H20K 108.3 . . ?
C206 C205 H20K 108.3 . . ?
N1 C205 H20L 108.3 . . ?
C206 C205 H20L 108.3 . . ?
H20K C205 H20L 107.4 . . ?
C205 C206 H20M 109.5 . . ?
C205 C206 H20N 109.5 . . ?
H20M C206 H20N 109.5 . . ?
C205 C206 H20O 109.5 . . ?
H20M C206 H20O 109.5 . . ?
H20N C206 H20O 109.5 . . ?
C208 C207 N1 117.2(4) . . ?
C208 C207 H20P 108.0 . . ?
N1 C207 H20P 108.0 . . ?
C208 C207 H20Q 108.0 . . ?
N1 C207 H20Q 108.0 . . ?
H20P C207 H20Q 107.2 . . ?
C207 C208 H20R 109.5 . . ?
C207 C208 H20S 109.5 . . ?
H20R C208 H20S 109.5 . . ?
C207 C208 H20T 109.5 . . ?
H20R C208 H20T 109.5 . . ?
H20S C208 H20T 109.5 . . ?
C215 N2 C217 109.7(9) . . ?
C215 N2 C213 111.8(8) . . ?
C217 N2 C213 112.4(8) . . ?
C215 N2 C211 110.0(9) . . ?
C217 N2 C211 108.9(8) . . ?
C213 N2 C211 103.9(10) . . ?
N2 C211 C212 107.9(9) . . ?
N2 C211 H21A 110.1 . . ?
C212 C211 H21A 110.1 . . ?
N2 C211 H21B 110.1 . . ?
C212 C211 H21B 110.1 . . ?
H21A C211 H21B 108.4 . . ?
C211 C212 H21C 109.5 . . ?
C211 C212 H21D 109.5 . . ?
H21C C212 H21D 109.5 . . ?
C211 C212 H21E 109.5 . . ?
H21C C212 H21E 109.5 . . ?
H21D C212 H21E 109.5 . . ?
C214 C213 N2 113.9(11) . . ?
C214 C213 H21F 108.8 . . ?
N2 C213 H21F 108.8 . . ?
C214 C213 H21G 108.8 . . ?
N2 C213 H21G 108.8 . . ?
H21F C213 H21G 107.7 . . ?
C213 C214 H21H 109.5 . . ?
C213 C214 H21I 109.5 . . ?
H21H C214 H21I 109.5 . . ?
C213 C214 H21J 109.5 . . ?
H21H C214 H21J 109.5 . . ?
H21I C214 H21J 109.5 . . ?
N2 C215 C216 116.0(13) . . ?
N2 C215 H21K 108.3 . . ?
C216 C215 H21K 108.3 . . ?
N2 C215 H21L 108.3 . . ?
C216 C215 H21L 108.3 . . ?
H21K C215 H21L 107.4 . . ?
C215 C216 H21M 109.5 . . ?
C215 C216 H21N 109.5 . . ?
H21M C216 H21N 109.5 . . ?
C215 C216 H21O 109.5 . . ?
H21M C216 H21O 109.5 . . ?
H21N C216 H21O 109.5 . . ?
N2 C217 C218 117.0(13) . . ?
N2 C217 H21P 108.1 . . ?
C218 C217 H21P 108.1 . . ?
N2 C217 H21Q 108.1 . . ?
C218 C217 H21Q 108.1 . . ?
H21P C217 H21Q 107.3 . . ?
C217 C218 H21R 109.5 . . ?
C217 C218 H21S 109.5 . . ?
H21R C218 H21S 109.5 . . ?
C217 C218 H21T 109.5 . . ?
H21R C218 H21T 109.5 . . ?
H21S C218 H21T 109.5 . . ?
C222 C221 C226 118.0(4) . . ?
C222 C221 C227 119.8(4) . . ?
C226 C221 C227 122.2(4) . . ?
C223 C222 C221 121.2(4) . . ?
C223 C222 H222 119.4 . . ?
C221 C222 H222 119.4 . . ?
C222 C223 C224 120.6(4) . . ?
C222 C223 H223 119.7 . . ?
C224 C223 H223 119.7 . . ?
C225 C224 C223 118.5(5) . . ?
C225 C224 H224 120.7 . . ?
C223 C224 H224 120.7 . . ?
C224 C225 C226 120.6(4) . . ?
C224 C225 H225 119.7 . . ?
C226 C225 H225 119.7 . . ?
C225 C226 C221 121.2(4) . . ?
C225 C226 H226 119.4 . . ?
C221 C226 H226 119.4 . . ?
C221 C227 H22A 109.5 . . ?
C221 C227 H22B 109.5 . . ?
H22A C227 H22B 109.5 . . ?
C221 C227 H22C 109.5 . . ?
H22A C227 H22C 109.5 . . ?
H22B C227 H22C 109.5 . . ?
O241 C241 H27 109.5 . . ?
O241 C241 H28 109.5 . . ?
H27 C241 H28 109.5 . . ?
O241 C241 H30 109.5 . . ?
H27 C241 H30 109.5 . . ?
H28 C241 H30 109.5 . . ?
O242 C242 H24D 109.5 . . ?
O242 C242 H24E 109.5 . . ?
H24D C242 H24E 109.5 . . ?
O242 C242 H24F 109.5 . . ?
H24D C242 H24F 109.5 . . ?
H24E C242 H24F 109.5 . . ?
O243 C243 H19 109.5 . . ?
O243 C243 H21 109.5 . . ?
H19 C243 H21 109.5 . . ?
O243 C243 H22 109.5 . . ?
H19 C243 H22 109.5 . . ?
H21 C243 H22 109.5 . . ?
O244 C244 H24 109.5 . . ?
O244 C244 H26 109.5 . . ?
H24 C244 H26 109.5 . . ?
O244 C244 H9 109.5 . . ?
H24 C244 H9 109.5 . . ?
H26 C244 H9 109.5 . . ?
O245 C245 H24G 109.5 . . ?
O245 C245 H24H 109.5 . . ?
H24G C245 H24H 109.5 . . ?
O245 C245 H24I 109.5 . . ?
H24G C245 H24I 109.5 . . ?
H24H C245 H24I 109.5 . . ?
O246 C246 H24J 109.5 . . ?
O246 C246 H24K 109.5 . . ?
H24J C246 H24K 109.5 . . ?
O246 C246 H24L 109.5 . . ?
H24J C246 H24L 109.5 . . ?
H24K C246 H24L 109.5 . . ?
Cl1 C252 Cl3 109.7(7) . . ?
Cl1 C252 Cl2 108.9(6) . . ?
Cl3 C252 Cl2 109.1(6) . . ?
Cl1 C252 H252 109.7 . . ?
Cl3 C252 H252 109.7 . . ?
Cl2 C252 H252 109.7 . . ?
O251 C251 H25A 109.5 . . ?
O251 C251 H25B 109.5 . . ?
H25A C251 H25B 109.5 . . ?
O251 C251 H25C 109.5 . . ?
H25A C251 H25C 109.5 . . ?
H25B C251 H25C 109.5 . . ?
C247 O247 H247 115(5) . . ?

loop_
_geom_bond_atom_site_label_1
_geom_bond_atom_site_label_2
_geom_bond_distance
_geom_bond_site_symmetry_2
_geom_bond_publ_flag
Cl1 C252 1.766(10) . ?
Cl2 C252 1.778(9) . ?
Cl3 C252 1.768(10) . ?
O1 C41 1.376(3) . ?
O1 H001 0.835(10) . ?
O2 C40 1.367(3) . ?
O2 H002 0.839(10) . ?
O3 C47 1.381(3) . ?
O3 H003 0.839(10) . ?
O4 C46 1.372(3) . ?
O4 H004 0.838(10) . ?
O5 C53 1.372(3) . ?
O5 H005 0.842(10) . ?
O6 C52 1.370(3) . ?
O6 H006 0.841(10) . ?
O7 C59 1.367(3) . ?
O7 H007 0.838(10) . ?
O8 C58 1.371(3) . ?
O8 H008 0.838(10) . ?
O101 C147 1.372(3) . ?
O101 H101 0.838(10) . ?
O102 C146 1.373(3) . ?
O102 H102 0.838(10) . ?
O103 C153 1.374(3) . ?
O103 H103 0.841(10) . ?
O104 C152 1.379(3) . ?
O104 H104 0.840(10) . ?
O105 C159 1.368(3) . ?
O105 H105 0.838(10) . ?
O106 C158 1.374(3) . ?
O106 H106 0.839(10) . ?
O107 C141 1.376(3) . ?
O107 H107 0.839(10) . ?
O108 C140 1.357(3) . ?
O108 H108 0.836(10) . ?
O241 C241 1.439(3) . ?
O241 H241 0.8400 . ?
O242 C242 1.401(4) . ?
O242 H242 0.8400 . ?
O243 C243 1.370(5) . ?
O243 H243 0.8400 . ?
O244 C244 1.399(5) . ?
O244 H244 0.8400 . ?
O245 C245 1.425(4) . ?
O245 H245 0.8400 . ?
O246 C246 1.426(4) . ?
O246 H246 0.8400 . ?
C247 O247 1.407(5) . ?
C247 H24A 0.9800 . ?
C247 H24B 0.9800 . ?
C247 H24C 0.9800 . ?
O251 C251 1.420(7) . ?
O251 H251 0.8400 . ?
C1 C2 1.392(3) . ?
C1 C6 1.404(3) . ?
C1 C7 1.520(3) . ?
C2 C3 1.389(3) . ?
C2 H10 0.9500 . ?
C3 C4 1.410(3) . ?
C3 C34 1.518(3) . ?
C4 C5 1.393(3) . ?
C4 C56 1.484(3) . ?
C5 C6 1.394(3) . ?
C5 H12 0.9500 . ?
C6 C37 1.491(3) . ?
C7 C10 1.518(3) . ?
C7 C8 1.530(3) . ?
C7 H13 1.0000 . ?
C8 C9 1.519(3) . ?
C8 H8A 0.9900 . ?
C8 H8B 0.9900 . ?
C9 H9A 0.9800 . ?
C9 H9B 0.9800 . ?
C9 H9C 0.9800 . ?
C10 C11 1.392(3) . ?
C10 C15 1.400(3) . ?
C11 C12 1.386(3) . ?
C11 H11 0.9500 . ?
C12 C13 1.405(3) . ?
C12 C16 1.524(3) . ?
C13 C14 1.395(3) . ?
C13 C43 1.485(3) . ?
C14 C15 1.401(3) . ?
C14 H14 0.9500 . ?
C15 C38 1.488(3) . ?
C16 C19 1.516(3) . ?
C16 C17 1.531(3) . ?
C16 H16 1.0000 . ?
C17 C18 1.517(4) . ?
C17 H17A 0.9900 . ?
C17 H17B 0.9900 . ?
C18 H18A 0.9800 . ?
C18 H18B 0.9800 . ?
C18 H18C 0.9800 . ?
C19 C20 1.395(3) . ?
C19 C24 1.404(3) . ?
C20 C21 1.390(3) . ?
C20 H20 0.9500 . ?
C21 C22 1.409(3) . ?
C21 C25 1.517(3) . ?
C22 C23 1.395(3) . ?
C22 C49 1.492(3) . ?
C23 C24 1.397(3) . ?
C23 H23 0.9500 . ?
C24 C44 1.483(3) . ?
C25 C28 1.521(3) . ?
C25 C26 1.530(3) . ?
C25 H25 1.0000 . ?
C26 C27 1.522(4) . ?
C26 H26A 0.9900 . ?
C26 H26B 0.9900 . ?
C27 H27A 0.9800 . ?
C27 H27B 0.9800 . ?
C27 H27C 0.9800 . ?
C28 C29 1.395(3) . ?
C28 C33 1.403(3) . ?
C29 C30 1.392(3) . ?
C29 H29 0.9500 . ?
C30 C31 1.405(3) . ?
C30 C34 1.527(3) . ?
C31 C32 1.398(3) . ?
C31 C55 1.489(3) . ?
C32 C33 1.401(3) . ?
C32 H32 0.9500 . ?
C33 C50 1.490(3) . ?
C34 C35 1.529(3) . ?
C34 H34 1.0000 . ?
C35 C36 1.517(4) . ?
C35 H35A 0.9900 . ?
C35 H35B 0.9900 . ?
C36 H36A 0.9800 . ?
C36 H36B 0.9800 . ?
C36 H36C 0.9800 . ?
C37 C42 1.398(3) . ?
C37 C38 1.409(3) . ?
C38 C39 1.402(3) . ?
C39 C40 1.384(3) . ?
C39 H39 0.9500 . ?
C40 C41 1.392(4) . ?
C41 C42 1.382(3) . ?
C42 H42 0.9500 . ?
C43 C48 1.399(3) . ?
C43 C44 1.414(3) . ?
C44 C45 1.405(3) . ?
C45 C46 1.372(4) . ?
C45 H45 0.9500 . ?
C46 C47 1.402(4) . ?
C47 C48 1.374(4) . ?
C48 H48 0.9500 . ?
C49 C54 1.407(3) . ?
C49 C50 1.414(3) . ?
C50 C51 1.399(3) . ?
C51 C52 1.381(3) . ?
C51 H51 0.9500 . ?
C52 C53 1.395(4) . ?
C53 C54 1.376(4) . ?
C54 H54 0.9500 . ?
C55 C60 1.404(3) . ?
C55 C56 1.407(3) . ?
C56 C57 1.406(3) . ?
C57 C58 1.380(3) . ?
C57 H57 0.9500 . ?
C58 C59 1.401(3) . ?
C59 C60 1.381(3) . ?
C60 H60 0.9500 . ?
C101 C102 1.388(3) . ?
C101 C106 1.403(3) . ?
C101 C107 1.520(3) . ?
C102 C103 1.393(3) . ?
C102 H15 0.9500 . ?
C103 C104 1.400(4) . ?
C103 C134 1.520(3) . ?
C104 C105 1.391(3) . ?
C104 C138 1.491(3) . ?
C105 C106 1.396(3) . ?
C105 H17 0.9500 . ?
C106 C143 1.484(3) . ?
C107 C110 1.521(3) . ?
C107 C108 1.530(3) . ?
C107 H18 1.0000 . ?
C108 C109 1.524(4) . ?
C108 H10A 0.9900 . ?
C108 H10B 0.9900 . ?
C109 H10C 0.9800 . ?
C109 H10D 0.9800 . ?
C109 H10E 0.9800 . ?
C110 C111 1.388(4) . ?
C110 C115 1.404(3) . ?
C111 C112 1.391(3) . ?
C111 H111 0.9500 . ?
C112 C113 1.408(3) . ?
C112 C116 1.519(3) . ?
C113 C114 1.393(4) . ?
C113 C149 1.497(3) . ?
C114 C115 1.398(3) . ?
C114 H114 0.9500 . ?
C115 C144 1.495(3) . ?
C116 C119 1.523(3) . ?
C116 C117 1.531(3) . ?
C116 H116 1.0000 . ?
C117 C118 1.523(4) . ?
C117 H11A 0.9900 . ?
C117 H11B 0.9900 . ?
C118 H11C 0.9800 . ?
C118 H11D 0.9800 . ?
C118 H11E 0.9800 . ?
C119 C120 1.394(3) . ?
C119 C124 1.397(3) . ?
C120 C121 1.388(3) . ?
C120 H120 0.9500 . ?
C121 C122 1.404(3) . ?
C121 C125 1.524(3) . ?
C122 C123 1.400(3) . ?
C122 C155 1.484(3) . ?
C123 C124 1.393(3) . ?
C123 H123 0.9500 . ?
C124 C150 1.496(3) . ?
C125 C128 1.515(4) . ?
C125 C126 1.530(3) . ?
C125 H125 1.0000 . ?
C126 C127 1.520(4) . ?
C126 H12A 0.9900 . ?
C126 H12B 0.9900 . ?
C127 H12C 0.9800 . ?
C127 H12D 0.9800 . ?
C127 H12E 0.9800 . ?
C128 C129 1.394(3) . ?
C128 C133 1.409(3) . ?
C129 C130 1.389(4) . ?
C129 H129 0.9500 . ?
C130 C131 1.413(3) . ?
C130 C134 1.516(3) . ?
C131 C132 1.395(3) . ?
C131 C137 1.486(4) . ?
C132 C133 1.397(4) . ?
C132 H132 0.9500 . ?
C133 C156 1.487(3) . ?
C134 C135 1.523(3) . ?
C134 H134 1.0000 . ?
C135 C136 1.533(4) . ?
C135 H13A 0.9900 . ?
C135 H13B 0.9900 . ?
C136 H13C 0.9800 . ?
C136 H13D 0.9800 . ?
C136 H13E 0.9800 . ?
C137 C142 1.408(3) . ?
C137 C138 1.413(4) . ?
C138 C139 1.394(4) . ?
C139 C140 1.388(4) . ?
C139 H139 0.9500 . ?
C140 C141 1.394(4) . ?
C141 C142 1.376(4) . ?
C142 H142 0.9500 . ?
C143 C148 1.400(4) . ?
C143 C144 1.414(3) . ?
C144 C145 1.400(3) . ?
C145 C146 1.376(4) . ?
C145 H145 0.9500 . ?
C146 C147 1.400(4) . ?
C147 C148 1.380(4) . ?
C148 H148 0.9500 . ?
C149 C154 1.398(3) . ?
C149 C150 1.405(4) . ?
C150 C151 1.404(3) . ?
C151 C152 1.381(4) . ?
C151 H151 0.9500 . ?
C152 C153 1.388(4) . ?
C153 C154 1.388(4) . ?
C154 H154 0.9500 . ?
C155 C160 1.402(3) . ?
C155 C156 1.414(3) . ?
C156 C157 1.404(3) . ?
C157 C158 1.380(3) . ?
C157 H157 0.9500 . ?
C158 C159 1.396(4) . ?
C159 C160 1.384(3) . ?
C160 H160 0.9500 . ?
N1 C205 1.507(5) . ?
N1 C207 1.511(5) . ?
N1 C201 1.512(5) . ?
N1 C203 1.517(5) . ?
C201 C202 1.581(7) . ?
C201 H20A 0.9900 . ?
C201 H20B 0.9900 . ?
C202 H20C 0.9800 . ?
C202 H20D 0.9800 . ?
C202 H20E 0.9800 . ?
C203 C204 1.484(7) . ?
C203 H20F 0.9900 . ?
C203 H20G 0.9900 . ?
C204 H20H 0.9800 . ?
C204 H20I 0.9800 . ?
C204 H20J 0.9800 . ?
C205 C206 1.516(9) . ?
C205 H20K 0.9900 . ?
C205 H20L 0.9900 . ?
C206 H20M 0.9800 . ?
C206 H20N 0.9800 . ?
C206 H20O 0.9800 . ?
C207 C208 1.510(8) . ?
C207 H20P 0.9900 . ?
C207 H20Q 0.9900 . ?
C208 H20R 0.9800 . ?
C208 H20S 0.9800 . ?
C208 H20T 0.9800 . ?
N2 C215 1.500(9) . ?
N2 C217 1.502(9) . ?
N2 C213 1.514(10) . ?
N2 C211 1.520(9) . ?
C211 C212 1.596(11) . ?
C211 H21A 0.9900 . ?
C211 H21B 0.9900 . ?
C212 H21C 0.9800 . ?
C212 H21D 0.9800 . ?
C212 H21E 0.9800 . ?
C213 C214 1.485(11) . ?
C213 H21F 0.9900 . ?
C213 H21G 0.9900 . ?
C214 H21H 0.9800 . ?
C214 H21I 0.9800 . ?
C214 H21J 0.9800 . ?
C215 C216 1.521(13) . ?
C215 H21K 0.9900 . ?
C215 H21L 0.9900 . ?
C216 H21M 0.9800 . ?
C216 H21N 0.9800 . ?
C216 H21O 0.9800 . ?
C217 C218 1.513(12) . ?
C217 H21P 0.9900 . ?
C217 H21Q 0.9900 . ?
C218 H21R 0.9800 . ?
C218 H21S 0.9800 . ?
C218 H21T 0.9800 . ?
C221 C222 1.385(5) . ?
C221 C226 1.386(5) . ?
C221 C227 1.509(7) . ?
C222 C223 1.377(6) . ?
C222 H222 0.9500 . ?
C223 C224 1.393(5) . ?
C223 H223 0.9500 . ?
C224 C225 1.379(5) . ?
C224 H224 0.9500 . ?
C225 C226 1.382(6) . ?
C225 H225 0.9500 . ?
C226 H226 0.9500 . ?
C227 H22A 0.9800 . ?
C227 H22B 0.9800 . ?
C227 H22C 0.9800 . ?
C241 H27 0.9800 . ?
C241 H28 0.9800 . ?
C241 H30 0.9800 . ?
C242 H24D 0.9800 . ?
C242 H24E 0.9800 . ?
C242 H24F 0.9800 . ?
C243 H19 0.9800 . ?
C243 H21 0.9800 . ?
C243 H22 0.9800 . ?
C244 H24 0.9800 . ?
C244 H26 0.9800 . ?
C244 H9 0.9800 . ?
C245 H24G 0.9800 . ?
C245 H24H 0.9800 . ?
C245 H24I 0.9800 . ?
C246 H24J 0.9800 . ?
C246 H24K 0.9800 . ?
C246 H24L 0.9800 . ?
C252 H252 1.0000 . ?
C251 H25A 0.9800 . ?
C251 H25B 0.9800 . ?
C251 H25C 0.9800 . ?
O247 H247 0.902(10) . ?

loop_
_geom_torsion_atom_site_label_1
_geom_torsion_atom_site_label_2
_geom_torsion_atom_site_label_3
_geom_torsion_atom_site_label_4
_geom_torsion
_geom_torsion_site_symmetry_1
_geom_torsion_site_symmetry_2
_geom_torsion_site_symmetry_3
_geom_torsion_site_symmetry_4
_geom_torsion_publ_flag
C6 C1 C2 C3 -1.4(3) . . . . ?
C7 C1 C2 C3 171.8(2) . . . . ?
C1 C2 C3 C4 2.7(3) . . . . ?
C1 C2 C3 C34 -172.9(2) . . . . ?
C2 C3 C4 C5 -0.2(3) . . . . ?
C34 C3 C4 C5 175.4(2) . . . . ?
C2 C3 C4 C56 -177.5(2) . . . . ?
C34 C3 C4 C56 -1.9(3) . . . . ?
C3 C4 C5 C6 -3.6(3) . . . . ?
C56 C4 C5 C6 173.8(2) . . . . ?
C4 C5 C6 C1 4.9(3) . . . . ?
C4 C5 C6 C37 -171.9(2) . . . . ?
C2 C1 C6 C5 -2.4(3) . . . . ?
C7 C1 C6 C5 -175.8(2) . . . . ?
C2 C1 C6 C37 174.4(2) . . . . ?
C7 C1 C6 C37 1.0(3) . . . . ?
C2 C1 C7 C10 -99.9(2) . . . . ?
C6 C1 C7 C10 73.3(2) . . . . ?
C2 C1 C7 C8 26.8(3) . . . . ?
C6 C1 C7 C8 -160.0(2) . . . . ?
C10 C7 C8 C9 -173.9(2) . . . . ?
C1 C7 C8 C9 65.6(3) . . . . ?
C1 C7 C10 C11 101.2(2) . . . . ?
C8 C7 C10 C11 -25.9(3) . . . . ?
C1 C7 C10 C15 -73.1(3) . . . . ?
C8 C7 C10 C15 159.8(2) . . . . ?
C15 C10 C11 C12 0.3(4) . . . . ?
C7 C10 C11 C12 -173.9(2) . . . . ?
C10 C11 C12 C13 -1.3(4) . . . . ?
C10 C11 C12 C16 173.3(2) . . . . ?
C11 C12 C13 C14 -0.4(4) . . . . ?
C16 C12 C13 C14 -175.2(2) . . . . ?
C11 C12 C13 C43 178.1(2) . . . . ?
C16 C12 C13 C43 3.3(4) . . . . ?
C12 C13 C14 C15 3.2(4) . . . . ?
C43 C13 C14 C15 -175.4(2) . . . . ?
C11 C10 C15 C14 2.3(3) . . . . ?
C7 C10 C15 C14 176.7(2) . . . . ?
C11 C10 C15 C38 -175.4(2) . . . . ?
C7 C10 C15 C38 -1.0(3) . . . . ?
C13 C14 C15 C10 -4.1(4) . . . . ?
C13 C14 C15 C38 173.7(2) . . . . ?
C11 C12 C16 C19 -103.3(3) . . . . ?
C13 C12 C16 C19 71.3(3) . . . . ?
C11 C12 C16 C17 23.4(3) . . . . ?
C13 C12 C16 C17 -162.0(2) . . . . ?
C19 C16 C17 C18 -172.3(2) . . . . ?
C12 C16 C17 C18 67.2(3) . . . . ?
C12 C16 C19 C20 100.5(2) . . . . ?
C17 C16 C19 C20 -25.9(3) . . . . ?
C12 C16 C19 C24 -73.7(3) . . . . ?
C17 C16 C19 C24 159.9(2) . . . . ?
C24 C19 C20 C21 3.7(3) . . . . ?
C16 C19 C20 C21 -170.5(2) . . . . ?
C19 C20 C21 C22 -1.3(3) . . . . ?
C19 C20 C21 C25 174.5(2) . . . . ?
C20 C21 C22 C23 -3.8(3) . . . . ?
C25 C21 C22 C23 -179.7(2) . . . . ?
C20 C21 C22 C49 173.9(2) . . . . ?
C25 C21 C22 C49 -2.0(3) . . . . ?
C21 C22 C23 C24 6.6(3) . . . . ?
C49 C22 C23 C24 -171.2(2) . . . . ?
C22 C23 C24 C19 -4.2(3) . . . . ?
C22 C23 C24 C44 170.7(2) . . . . ?
C20 C19 C24 C23 -1.0(3) . . . . ?
C16 C19 C24 C23 173.4(2) . . . . ?
C20 C19 C24 C44 -175.8(2) . . . . ?
C16 C19 C24 C44 -1.4(3) . . . . ?
C20 C21 C25 C28 -101.2(2) . . . . ?
C22 C21 C25 C28 74.6(2) . . . . ?
C20 C21 C25 C26 26.0(3) . . . . ?
C22 C21 C25 C26 -158.1(2) . . . . ?
C21 C25 C26 C27 169.5(2) . . . . ?
C28 C25 C26 C27 -69.3(3) . . . . ?
C21 C25 C28 C29 100.4(2) . . . . ?
C26 C25 C28 C29 -26.7(3) . . . . ?
C21 C25 C28 C33 -73.8(3) . . . . ?
C26 C25 C28 C33 159.1(2) . . . . ?
C33 C28 C29 C30 1.4(3) . . . . ?
C25 C28 C29 C30 -172.8(2) . . . . ?
C28 C29 C30 C31 -3.3(3) . . . . ?
C28 C29 C30 C34 170.5(2) . . . . ?
C29 C30 C31 C32 1.0(3) . . . . ?
C34 C30 C31 C32 -172.9(2) . . . . ?
C29 C30 C31 C55 176.0(2) . . . . ?
C34 C30 C31 C55 2.1(3) . . . . ?
C30 C31 C32 C33 3.3(3) . . . . ?
C55 C31 C32 C33 -171.9(2) . . . . ?
C31 C32 C33 C28 -5.2(3) . . . . ?
C31 C32 C33 C50 171.4(2) . . . . ?
C29 C28 C33 C32 2.8(3) . . . . ?
C25 C28 C33 C32 177.1(2) . . . . ?
C29 C28 C33 C50 -173.7(2) . . . . ?
C25 C28 C33 C50 0.6(3) . . . . ?
C2 C3 C34 C30 104.3(2) . . . . ?
C4 C3 C34 C30 -71.2(3) . . . . ?
C2 C3 C34 C35 -22.6(3) . . . . ?
C4 C3 C34 C35 161.9(2) . . . . ?
C29 C30 C34 C3 -102.6(2) . . . . ?
C31 C30 C34 C3 71.2(3) . . . . ?
C29 C30 C34 C35 23.8(3) . . . . ?
C31 C30 C34 C35 -162.4(2) . . . . ?
C3 C34 C35 C36 -171.6(2) . . . . ?
C30 C34 C35 C36 67.6(3) . . . . ?
C5 C6 C37 C42 -45.7(3) . . . . ?
C1 C6 C37 C42 137.6(2) . . . . ?
C5 C6 C37 C38 130.0(2) . . . . ?
C1 C6 C37 C38 -46.8(3) . . . . ?
C42 C37 C38 C39 0.0(3) . . . . ?
C6 C37 C38 C39 -175.7(2) . . . . ?
C42 C37 C38 C15 177.0(2) . . . . ?
C6 C37 C38 C15 1.3(4) . . . . ?
C10 C15 C38 C39 -137.9(2) . . . . ?
C14 C15 C38 C39 44.4(3) . . . . ?
C10 C15 C38 C37 45.2(3) . . . . ?
C14 C15 C38 C37 -132.5(3) . . . . ?
C37 C38 C39 C40 -1.3(4) . . . . ?
C15 C38 C39 C40 -178.4(2) . . . . ?
C38 C39 C40 O2 -177.4(2) . . . . ?
C38 C39 C40 C41 1.4(4) . . . . ?
O2 C40 C41 O1 -0.9(3) . . . . ?
C39 C40 C41 O1 -179.8(2) . . . . ?
O2 C40 C41 C42 178.7(2) . . . . ?
C39 C40 C41 C42 -0.2(4) . . . . ?
O1 C41 C42 C37 178.4(2) . . . . ?
C40 C41 C42 C37 -1.2(4) . . . . ?
C38 C37 C42 C41 1.2(4) . . . . ?
C6 C37 C42 C41 177.0(2) . . . . ?
C14 C13 C43 C48 -42.2(3) . . . . ?
C12 C13 C43 C48 139.3(3) . . . . ?
C14 C13 C43 C44 133.9(3) . . . . ?
C12 C13 C43 C44 -44.6(4) . . . . ?
C48 C43 C44 C45 -2.3(4) . . . . ?
C13 C43 C44 C45 -178.4(2) . . . . ?
C48 C43 C44 C24 171.5(2) . . . . ?
C13 C43 C44 C24 -4.6(4) . . . . ?
C23 C24 C44 C45 48.5(3) . . . . ?
C19 C24 C44 C45 -136.8(2) . . . . ?
C23 C24 C44 C43 -125.2(3) . . . . ?
C19 C24 C44 C43 49.5(3) . . . . ?
C43 C44 C45 C46 0.3(4) . . . . ?
C24 C44 C45 C46 -173.6(2) . . . . ?
C44 C45 C46 O4 -176.7(2) . . . . ?
C44 C45 C46 C47 2.2(4) . . . . ?
O4 C46 C47 C48 176.3(2) . . . . ?
C45 C46 C47 C48 -2.7(4) . . . . ?
O4 C46 C47 O3 -3.3(4) . . . . ?
C45 C46 C47 O3 177.8(2) . . . . ?
O3 C47 C48 C43 -179.8(2) . . . . ?
C46 C47 C48 C43 0.6(4) . . . . ?
C44 C43 C48 C47 1.9(4) . . . . ?
C13 C43 C48 C47 178.1(2) . . . . ?
C23 C22 C49 C54 -41.5(3) . . . . ?
C21 C22 C49 C54 140.8(2) . . . . ?
C23 C22 C49 C50 134.0(2) . . . . ?
C21 C22 C49 C50 -43.7(3) . . . . ?
C54 C49 C50 C51 0.3(3) . . . . ?
C22 C49 C50 C51 -175.3(2) . . . . ?
C54 C49 C50 C33 176.6(2) . . . . ?
C22 C49 C50 C33 1.1(3) . . . . ?
C32 C33 C50 C51 42.9(3) . . . . ?
C28 C33 C50 C51 -140.6(2) . . . . ?
C32 C33 C50 C49 -133.4(2) . . . . ?
C28 C33 C50 C49 43.0(3) . . . . ?
C49 C50 C51 C52 -0.5(3) . . . . ?
C33 C50 C51 C52 -177.0(2) . . . . ?
C50 C51 C52 O6 -178.5(2) . . . . ?
C50 C51 C52 C53 0.1(4) . . . . ?
O6 C52 C53 O5 0.6(3) . . . . ?
C51 C52 C53 O5 -178.1(2) . . . . ?
O6 C52 C53 C54 179.2(2) . . . . ?
C51 C52 C53 C54 0.5(3) . . . . ?
O5 C53 C54 C49 177.7(2) . . . . ?
C52 C53 C54 C49 -0.8(4) . . . . ?
C50 C49 C54 C53 0.4(3) . . . . ?
C22 C49 C54 C53 176.1(2) . . . . ?
C32 C31 C55 C60 -43.9(3) . . . . ?
C30 C31 C55 C60 141.1(2) . . . . ?
C32 C31 C55 C56 128.9(2) . . . . ?
C30 C31 C55 C56 -46.1(3) . . . . ?
C60 C55 C56 C57 -0.2(3) . . . . ?
C31 C55 C56 C57 -173.0(2) . . . . ?
C60 C55 C56 C4 172.6(2) . . . . ?
C31 C55 C56 C4 -0.2(3) . . . . ?
C5 C4 C56 C57 41.8(3) . . . . ?
C3 C4 C56 C57 -140.9(2) . . . . ?
C5 C4 C56 C55 -131.1(2) . . . . ?
C3 C4 C56 C55 46.2(3) . . . . ?
C55 C56 C57 C58 1.6(3) . . . . ?
C4 C56 C57 C58 -171.6(2) . . . . ?
C56 C57 C58 O8 179.4(2) . . . . ?
C56 C57 C58 C59 -1.4(4) . . . . ?
O8 C58 C59 O7 -1.1(3) . . . . ?
C57 C58 C59 O7 179.7(2) . . . . ?
O8 C58 C59 C60 179.1(2) . . . . ?
C57 C58 C59 C60 -0.2(3) . . . . ?
O7 C59 C60 C55 -178.3(2) . . . . ?
C58 C59 C60 C55 1.6(4) . . . . ?
C56 C55 C60 C59 -1.4(3) . . . . ?
C31 C55 C60 C59 171.7(2) . . . . ?
C106 C101 C102 C103 -1.6(4) . . . . ?
C107 C101 C102 C103 172.4(2) . . . . ?
C101 C102 C103 C104 2.4(4) . . . . ?
C101 C102 C103 C134 -170.8(2) . . . . ?
C102 C103 C104 C105 1.2(3) . . . . ?
C134 C103 C104 C105 174.6(2) . . . . ?
C102 C103 C104 C138 -173.4(2) . . . . ?
C134 C103 C104 C138 0.0(3) . . . . ?
C103 C104 C105 C106 -5.7(4) . . . . ?
C138 C104 C105 C106 169.0(2) . . . . ?
C104 C105 C106 C101 6.5(4) . . . . ?
C104 C105 C106 C143 -170.3(2) . . . . ?
C102 C101 C106 C105 -2.8(3) . . . . ?
C107 C101 C106 C105 -177.0(2) . . . . ?
C102 C101 C106 C143 174.0(2) . . . . ?
C107 C101 C106 C143 -0.2(3) . . . . ?
C102 C101 C107 C110 -100.0(3) . . . . ?
C106 C101 C107 C110 74.0(3) . . . . ?
C102 C101 C107 C108 27.4(3) . . . . ?
C106 C101 C107 C108 -158.6(2) . . . . ?
C101 C107 C108 C109 68.2(3) . . . . ?
C110 C107 C108 C109 -170.0(2) . . . . ?
C101 C107 C110 C111 103.4(2) . . . . ?
C108 C107 C110 C111 -24.1(3) . . . . ?
C101 C107 C110 C115 -72.5(3) . . . . ?
C108 C107 C110 C115 160.1(2) . . . . ?
C115 C110 C111 C112 2.0(3) . . . . ?
C107 C110 C111 C112 -173.8(2) . . . . ?
C110 C111 C112 C113 -2.1(3) . . . . ?
C110 C111 C112 C116 172.8(2) . . . . ?
C111 C112 C113 C114 -1.1(3) . . . . ?
C116 C112 C113 C114 -176.1(2) . . . . ?
C111 C112 C113 C149 176.5(2) . . . . ?
C116 C112 C113 C149 1.5(3) . . . . ?
C112 C113 C114 C115 4.3(3) . . . . ?
C149 C113 C114 C115 -173.3(2) . . . . ?
C113 C114 C115 C110 -4.3(3) . . . . ?
C113 C114 C115 C144 174.1(2) . . . . ?
C111 C110 C115 C114 1.1(3) . . . . ?
C107 C110 C115 C114 177.1(2) . . . . ?
C111 C110 C115 C144 -177.3(2) . . . . ?
C107 C110 C115 C144 -1.3(3) . . . . ?
C111 C112 C116 C119 -102.8(2) . . . . ?
C113 C112 C116 C119 72.0(3) . . . . ?
C111 C112 C116 C117 23.8(3) . . . . ?
C113 C112 C116 C117 -161.4(2) . . . . ?
C112 C116 C117 C118 172.2(2) . . . . ?
C119 C116 C117 C118 -67.2(3) . . . . ?
C112 C116 C119 C120 100.0(3) . . . . ?
C117 C116 C119 C120 -26.8(3) . . . . ?
C112 C116 C119 C124 -73.7(3) . . . . ?
C117 C116 C119 C124 159.5(2) . . . . ?
C124 C119 C120 C121 2.9(4) . . . . ?
C116 C119 C120 C121 -170.8(2) . . . . ?
C119 C120 C121 C122 -2.6(4) . . . . ?
C119 C120 C121 C125 170.9(2) . . . . ?
C120 C121 C122 C123 -1.7(4) . . . . ?
C125 C121 C122 C123 -175.5(2) . . . . ?
C120 C121 C122 C155 173.1(2) . . . . ?
C125 C121 C122 C155 -0.7(4) . . . . ?
C121 C122 C123 C124 6.0(4) . . . . ?
C155 C122 C123 C124 -169.0(2) . . . . ?
C122 C123 C124 C119 -5.8(4) . . . . ?
C122 C123 C124 C150 169.2(2) . . . . ?
C120 C119 C124 C123 1.3(4) . . . . ?
C116 C119 C124 C123 175.1(2) . . . . ?
C120 C119 C124 C150 -173.5(2) . . . . ?
C116 C119 C124 C150 0.4(4) . . . . ?
C120 C121 C125 C128 -99.7(3) . . . . ?
C122 C121 C125 C128 73.8(3) . . . . ?
C120 C121 C125 C126 27.2(3) . . . . ?
C122 C121 C125 C126 -159.2(2) . . . . ?
C128 C125 C126 C127 -169.2(2) . . . . ?
C121 C125 C126 C127 69.3(3) . . . . ?
C121 C125 C128 C129 104.1(2) . . . . ?
C126 C125 C128 C129 -23.2(3) . . . . ?
C121 C125 C128 C133 -72.3(3) . . . . ?
C126 C125 C128 C133 160.3(2) . . . . ?
C133 C128 C129 C130 1.5(3) . . . . ?
C125 C128 C129 C130 -174.9(2) . . . . ?
C128 C129 C130 C131 -1.5(3) . . . . ?
C128 C129 C130 C134 173.3(2) . . . . ?
C129 C130 C131 C132 -1.1(3) . . . . ?
C134 C130 C131 C132 -176.0(2) . . . . ?
C129 C130 C131 C137 176.6(2) . . . . ?
C134 C130 C131 C137 1.6(3) . . . . ?
C130 C131 C132 C133 3.7(3) . . . . ?
C137 C131 C132 C133 -174.0(2) . . . . ?
C131 C132 C133 C128 -3.7(3) . . . . ?
C131 C132 C133 C156 174.7(2) . . . . ?
C129 C128 C133 C132 1.0(3) . . . . ?
C125 C128 C133 C132 177.6(2) . . . . ?
C129 C128 C133 C156 -177.3(2) . . . . ?
C125 C128 C133 C156 -0.8(3) . . . . ?
C129 C130 C134 C103 -102.5(3) . . . . ?
C131 C130 C134 C103 72.3(3) . . . . ?
C129 C130 C134 C135 24.4(3) . . . . ?
C131 C130 C134 C135 -160.8(2) . . . . ?
C102 C103 C134 C130 98.7(3) . . . . ?
C104 C103 C134 C130 -74.6(3) . . . . ?
C102 C103 C134 C135 -28.8(3) . . . . ?
C104 C103 C134 C135 157.9(2) . . . . ?
C130 C134 C135 C136 171.3(2) . . . . ?
C103 C134 C135 C136 -67.8(3) . . . . ?
C132 C131 C137 C142 -41.3(3) . . . . ?
C130 C131 C137 C142 141.1(2) . . . . ?
C132 C131 C137 C138 134.5(2) . . . . ?
C130 C131 C137 C138 -43.1(3) . . . . ?
C142 C137 C138 C139 -1.9(3) . . . . ?
C131 C137 C138 C139 -177.8(2) . . . . ?
C142 C137 C138 C104 171.3(2) . . . . ?
C131 C137 C138 C104 -4.6(4) . . . . ?
C105 C104 C138 C139 46.9(3) . . . . ?
C103 C104 C138 C139 -138.6(2) . . . . ?
C105 C104 C138 C137 -126.3(3) . . . . ?
C103 C104 C138 C137 48.2(3) . . . . ?
C137 C138 C139 C140 0.5(4) . . . . ?
C104 C138 C139 C140 -172.9(2) . . . . ?
C138 C139 C140 O108 -178.6(2) . . . . ?
C138 C139 C140 C141 1.8(4) . . . . ?
O108 C140 C141 C142 177.7(2) . . . . ?
C139 C140 C141 C142 -2.7(4) . . . . ?
O108 C140 C141 O107 -0.6(4) . . . . ?
C139 C140 C141 O107 179.0(2) . . . . ?
O107 C141 C142 C137 179.6(2) . . . . ?
C140 C141 C142 C137 1.3(4) . . . . ?
C138 C137 C142 C141 1.1(4) . . . . ?
C131 C137 C142 C141 177.1(2) . . . . ?
C105 C106 C143 C148 -43.6(3) . . . . ?
C101 C106 C143 C148 139.6(2) . . . . ?
C105 C106 C143 C144 132.2(3) . . . . ?
C101 C106 C143 C144 -44.6(3) . . . . ?
C148 C143 C144 C145 -2.0(3) . . . . ?
C106 C143 C144 C145 -177.8(2) . . . . ?
C148 C143 C144 C115 175.9(2) . . . . ?
C106 C143 C144 C115 0.1(4) . . . . ?
C114 C115 C144 C145 44.8(3) . . . . ?
C110 C115 C144 C145 -136.8(2) . . . . ?
C114 C115 C144 C143 -133.0(2) . . . . ?
C110 C115 C144 C143 45.4(3) . . . . ?
C143 C144 C145 C146 0.1(3) . . . . ?
C115 C144 C145 C146 -177.9(2) . . . . ?
C144 C145 C146 O102 -178.3(2) . . . . ?
C144 C145 C146 C147 2.3(4) . . . . ?
O102 C146 C147 O101 -0.4(3) . . . . ?
C145 C146 C147 O101 179.0(2) . . . . ?
O102 C146 C147 C148 177.9(2) . . . . ?
C145 C146 C147 C148 -2.6(4) . . . . ?
O101 C147 C148 C143 179.0(2) . . . . ?
C146 C147 C148 C143 0.7(4) . . . . ?
C144 C143 C148 C147 1.6(4) . . . . ?
C106 C143 C148 C147 177.5(2) . . . . ?
C114 C113 C149 C154 -41.9(3) . . . . ?
C112 C113 C149 C154 140.6(2) . . . . ?
C114 C113 C149 C150 133.2(2) . . . . ?
C112 C113 C149 C150 -44.3(3) . . . . ?
C154 C149 C150 C151 -0.3(3) . . . . ?
C113 C149 C150 C151 -175.4(2) . . . . ?
C154 C149 C150 C124 173.1(2) . . . . ?
C113 C149 C150 C124 -1.9(4) . . . . ?
C123 C124 C150 C151 44.8(3) . . . . ?
C119 C124 C150 C151 -140.5(2) . . . . ?
C123 C124 C150 C149 -128.7(3) . . . . ?
C119 C124 C150 C149 46.0(3) . . . . ?
C149 C150 C151 C152 0.3(4) . . . . ?
C124 C150 C151 C152 -173.4(2) . . . . ?
C150 C151 C152 O104 179.2(2) . . . . ?
C150 C151 C152 C153 -0.4(4) . . . . ?
O104 C152 C153 O103 0.7(4) . . . . ?
C151 C152 C153 O103 -179.7(2) . . . . ?
O104 C152 C153 C154 -179.0(2) . . . . ?
C151 C152 C153 C154 0.5(4) . . . . ?
O103 C153 C154 C149 179.7(2) . . . . ?
C152 C153 C154 C149 -0.6(4) . . . . ?
C150 C149 C154 C153 0.5(4) . . . . ?
C113 C149 C154 C153 175.8(2) . . . . ?
C123 C122 C155 C160 -43.4(3) . . . . ?
C121 C122 C155 C160 141.8(2) . . . . ?
C123 C122 C155 C156 130.3(3) . . . . ?
C121 C122 C155 C156 -44.5(4) . . . . ?
C160 C155 C156 C157 -1.8(3) . . . . ?
C122 C155 C156 C157 -175.5(2) . . . . ?
C160 C155 C156 C133 174.5(2) . . . . ?
C122 C155 C156 C133 0.8(4) . . . . ?
C132 C133 C156 C157 42.3(3) . . . . ?
C128 C133 C156 C157 -139.4(2) . . . . ?
C132 C133 C156 C155 -134.1(2) . . . . ?
C128 C133 C156 C155 44.3(3) . . . . ?
C155 C156 C157 C158 0.9(4) . . . . ?
C133 C156 C157 C158 -175.6(2) . . . . ?
C156 C157 C158 O106 -179.4(2) . . . . ?
C156 C157 C158 C159 0.9(4) . . . . ?
O106 C158 C159 O105 -0.2(4) . . . . ?
C157 C158 C159 O105 179.5(2) . . . . ?
O106 C158 C159 C160 178.6(2) . . . . ?
C157 C158 C159 C160 -1.8(4) . . . . ?
O105 C159 C160 C155 179.5(2) . . . . ?
C158 C159 C160 C155 0.9(4) . . . . ?
C156 C155 C160 C159 1.0(4) . . . . ?
C122 C155 C160 C159 174.9(2) . . . . ?
C205 N1 C201 C202 52.2(4) . . . . ?
C207 N1 C201 C202 -67.7(4) . . . . ?
C203 N1 C201 C202 172.7(3) . . . . ?
C205 N1 C203 C204 -53.2(4) . . . . ?
C207 N1 C203 C204 67.2(4) . . . . ?
C201 N1 C203 C204 -173.5(3) . . . . ?
C207 N1 C205 C206 -179.3(5) . . . . ?
C201 N1 C205 C206 59.5(6) . . . . ?
C203 N1 C205 C206 -57.3(6) . . . . ?
C205 N1 C207 C208 179.0(6) . . . . ?
C201 N1 C207 C208 -59.4(7) . . . . ?
C203 N1 C207 C208 56.6(7) . . . . ?
C215 N2 C211 C212 -65.7(13) . . . . ?
C217 N2 C211 C212 54.5(13) . . . . ?
C213 N2 C211 C212 174.4(11) . . . . ?
C215 N2 C213 C214 70.3(14) . . . . ?
C217 N2 C213 C214 -53.6(14) . . . . ?
C211 N2 C213 C214 -171.1(12) . . . . ?
C217 N2 C215 C216 -179(2) . . . . ?
C213 N2 C215 C216 56(2) . . . . ?
C211 N2 C215 C216 -59(2) . . . . ?
C215 N2 C217 C218 178(2) . . . . ?
C213 N2 C217 C218 -57(2) . . . . ?
C211 N2 C217 C218 57(2) . . . . ?
C226 C221 C222 C223 0.7(5) . . . . ?
C227 C221 C222 C223 -177.3(4) . . . . ?
C221 C222 C223 C224 0.6(6) . . . . ?
C222 C223 C224 C225 -1.1(6) . . . . ?
C223 C224 C225 C226 0.1(6) . . . . ?
C224 C225 C226 C221 1.3(6) . . . . ?
C222 C221 C226 C225 -1.7(5) . . . . ?
C227 C221 C226 C225 176.3(4) . . . . ?

loop_
_platon_squeeze_void_nr
_platon_squeeze_void_average_x
_platon_squeeze_void_average_y
_platon_squeeze_void_average_z
_platon_squeeze_void_volume
_platon_squeeze_void_count_electrons
_platon_squeeze_void_content
1 0.000 0.000 0.000 371 108 '2(C7 H8)'
2 0.000 -0.043 0.500 584 160 '3(C7 H8)'
